data_4345365
loop_
_publ_author_name
'Qiu, Jie'
'Spano, Tyler L.'
'Dembowski, Mateusz'
'Kokot, Alex M.'
'Szymanowski, Jennifer E. S.'
'Burns, Peter C.'

_publ_section_title
;
 Sulfate-Centered Sodium-Icosahedron-Templated Uranyl Peroxide Phosphate
 Cages with Uranyl Bridged by \m-\h(1):\h(2) Peroxide.
;
_journal_issue 4
_journal_name_full 'Inorganic chemistry'
_journal_page_first 1874
_journal_page_last 1880
_journal_paper_doi 10.1021/acs.inorgchem.6b02429
_journal_volume 56
_journal_year 2017
_chemical_formula_moiety Li1Na18(UO2)20(O2)27(PO4)6(SO4)(H2O)40
_chemical_formula_sum 'Li Na18 O162 P6 S U20'
_chemical_formula_weight 7991.24
_chemical_name_common LiNaU20P6
_chemical_name_systematic 'U-P cluster'
_space_group_crystal_system monoclinic
_space_group_IT_number 13
_space_group_name_Hall '-P 2yc'
_space_group_name_H-M_alt 'P 1 2/c 1'
_symmetry_space_group_name_Hall '-P 2yc'
_symmetry_space_group_name_H-M 'P 1 2/c 1'
_atom_sites_solution_primary direct
_atom_sites_solution_secondary difmap
_audit_creation_method SHELXL-2014/7
_cell_angle_alpha 90
_cell_angle_beta 111.0014(15)
_cell_angle_gamma 90
_cell_formula_units_Z 4
_cell_length_a 31.882(4)
_cell_length_b 17.584(2)
_cell_length_c 31.647(4)
_cell_measurement_reflns_used 5000
_cell_measurement_temperature 100(2)
_cell_measurement_theta_max 27.542
_cell_measurement_theta_min 0.684
_cell_volume 16563(4)
_computing_cell_refinement APEX2
_computing_data_collection APEX2
_computing_data_reduction APEX2
_computing_molecular_graphics CrystalMaker
_computing_publication_material 'SHELXL-2014/7 (Sheldrick, 2014)'
_computing_structure_refinement 'SHELXL-2014/7 (Sheldrick, 2014)'
_computing_structure_solution 'SHELXL-2014/7 (Sheldrick, 2014)'
_diffrn_ambient_temperature 100(2)
_diffrn_detector_area_resol_mean 0
_diffrn_measured_fraction_theta_full 1.000
_diffrn_measured_fraction_theta_max 0.995
_diffrn_measurement_device_type 'Bruker APEX2 QUAZAR'
_diffrn_measurement_method Sphere
_diffrn_radiation_type MoK\a
_diffrn_radiation_wavelength 0.71073
_diffrn_reflns_av_R_equivalents 0.1297
_diffrn_reflns_av_unetI/netI 0.1104
_diffrn_reflns_Laue_measured_fraction_full 1.000
_diffrn_reflns_Laue_measured_fraction_max 0.995
_diffrn_reflns_limit_h_max 41
_diffrn_reflns_limit_h_min -41
_diffrn_reflns_limit_k_max 22
_diffrn_reflns_limit_k_min -22
_diffrn_reflns_limit_l_max 41
_diffrn_reflns_limit_l_min -41
_diffrn_reflns_number 195720
_diffrn_reflns_point_group_measured_fraction_full 1.000
_diffrn_reflns_point_group_measured_fraction_max 0.995
_diffrn_reflns_theta_full 25.242
_diffrn_reflns_theta_max 27.542
_diffrn_reflns_theta_min 0.684
_diffrn_source 'fine-focus sealed tube'
_exptl_absorpt_coefficient_mu 19.715
_exptl_absorpt_correction_T_max 0.373
_exptl_absorpt_correction_T_min 0.185
_exptl_absorpt_correction_type multi-scan
_exptl_absorpt_process_details SADABS
_exptl_crystal_colour yellow
_exptl_crystal_density_diffrn 3.205
_exptl_crystal_density_meas ?
_exptl_crystal_density_method 'not measured'
_exptl_crystal_description blocky
_exptl_crystal_F_000 13772
_exptl_crystal_size_max 0.125
_exptl_crystal_size_mid 0.075
_exptl_crystal_size_min 0.05
_exptl_transmission_factor_max 0.373
_exptl_transmission_factor_min 0.185
_refine_diff_density_max 4.777
_refine_diff_density_min -4.447
_refine_diff_density_rms 0.503
_refine_ls_extinction_method none
_refine_ls_goodness_of_fit_ref 0.938
_refine_ls_matrix_type full
_refine_ls_number_parameters 970
_refine_ls_number_reflns 38027
_refine_ls_number_restraints 0
_refine_ls_restrained_S_all 0.938
_refine_ls_R_factor_all 0.0941
_refine_ls_R_factor_gt 0.0637
_refine_ls_shift/su_max 0.001
_refine_ls_shift/su_mean 0.000
_refine_ls_structure_factor_coef Fsqd
_refine_ls_weighting_details 'w=1/[\s^2^(Fo^2^)+(0.0801P)^2^+800.1586P] where P=(Fo^2^+2Fc^2^)/3'
_refine_ls_weighting_scheme calc
_refine_ls_wR_factor_gt 0.1576
_refine_ls_wR_factor_ref 0.1797
_reflns_Friedel_coverage 0.000
_reflns_number_gt 28064
_reflns_number_total 38027
_reflns_threshold_expression 'I > 2\s(I)'
_cod_data_source_file ic6b02429_si_002.cif
_cod_data_source_block U20P6
_cod_depositor_comments
;
The following automatic conversions were performed:

'_exptl_crystal_density_meas' value 'n/a' was changed to '?' - the
value is perceived as not measured.

Automatic conversion script
Id: cif_fix_values 4973 2017-02-22 13:04:09Z antanas 
;
_cod_database_code 4345365
_shelx_shelxl_version_number 2014/7
_shelx_space_group_comment
;
The symmetry employed for this shelxl refinement is uniquely defined
by the following loop, which should always be used as a source of
symmetry information in preference to the above space-group names.
They are only intended as comments.
;
_shelx_estimated_absorpt_t_min 0.185
_shelx_estimated_absorpt_t_max 0.373
_exptl_absorpt_special_details SADABS

loop_
_space_group_symop_operation_xyz
'x, y, z'
'-x, y, -z+1/2'
'-x, -y, -z'
'x, -y, z-1/2'

loop_
_atom_site_label
_atom_site_type_symbol
_atom_site_fract_x
_atom_site_fract_y
_atom_site_fract_z
_atom_site_U_iso_or_equiv
_atom_site_adp_type
_atom_site_occupancy
_atom_site_site_symmetry_order
_atom_site_calc_flag
_atom_site_refinement_flags_posn
_atom_site_refinement_flags_occupancy
U1 U 0.88668(2) 0.03279(3) 0.63132(2) 0.01487(12) Uani 1 1 d . .
U2 U 0.72050(2) 0.09877(3) 0.45132(2) 0.01323(12) Uani 1 1 d . .
U3 U 0.70690(2) 0.08082(3) 0.58354(2) 0.01328(12) Uani 1 1 d . .
U4 U 0.81499(2) 0.00795(3) 0.40184(2) 0.01343(12) Uani 1 1 d . .
U5 U 0.92419(2) -0.02067(3) 0.52276(2) 0.01447(12) Uani 1 1 d . .
U6 U 0.73105(2) -0.27737(4) 0.67095(2) 0.01887(13) Uani 1 1 d . .
U7 U 0.63928(2) -0.11042(4) 0.60207(2) 0.01855(13) Uani 1 1 d . .
U8 U 0.82443(2) -0.21449(3) 0.34310(2) 0.01550(13) Uani 1 1 d . .
U9 U 0.85121(2) -0.15965(3) 0.69641(2) 0.01586(13) Uani 1 1 d . .
U10 U 0.64400(2) -0.18878(4) 0.30267(2) 0.01871(13) Uani 1 1 d . .
U11 U 0.60741(2) -0.02718(3) 0.37928(2) 0.01744(13) Uani 1 1 d . .
U12 U 0.95899(2) -0.25134(3) 0.54728(2) 0.01853(13) Uani 1 1 d . .
U13 U 0.92480(2) -0.32242(4) 0.65618(2) 0.01777(13) Uani 1 1 d . .
U14 U 0.84414(2) -0.50910(3) 0.60271(2) 0.02039(14) Uani 1 1 d . .
U15 U 0.88588(2) -0.38474(3) 0.43467(2) 0.01913(13) Uani 1 1 d . .
U16 U 0.66887(2) -0.46135(4) 0.57586(2) 0.02194(14) Uani 1 1 d . .
U17 U 0.78636(2) -0.51508(3) 0.45590(2) 0.02072(14) Uani 1 1 d . .
U18 U 0.66970(2) -0.41728(4) 0.36353(2) 0.02155(14) Uani 1 1 d . .
U19 U 0.59195(2) -0.39311(4) 0.44430(2) 0.02349(15) Uani 1 1 d . .
U20 U 0.56657(2) -0.16573(4) 0.46580(2) 0.02141(14) Uani 1 1 d . .
S1 S 0.76162(13) -0.2099(2) 0.50593(12) 0.0112(7) Uani 1 1 d . .
P1 P 0.79922(14) 0.1603(2) 0.55994(14) 0.0139(8) Uani 1 1 d . .
P2 P 0.73699(16) -0.5854(2) 0.53554(16) 0.0225(10) Uani 1 1 d . .
P3 P 0.80412(14) 0.0305(2) 0.68335(13) 0.0141(8) Uani 1 1 d . .
P4 P 0.77452(17) -0.4691(2) 0.66937(15) 0.0220(9) Uani 1 1 d . .
P5 P 0.73713(15) -0.0764(2) 0.29755(13) 0.0156(8) Uani 1 1 d . .
P6 P 0.72227(16) -0.3270(2) 0.29179(15) 0.0209(9) Uani 1 1 d . .
Na1 Na 0.8472(2) -0.1795(4) 0.4620(2) 0.0187(13) Uiso 1 1 d . .
Na2 Na 0.8012(2) -0.0251(3) 0.5171(2) 0.0171(13) Uiso 1 1 d . .
Na3 Na 0.6814(2) -0.0690(4) 0.5002(2) 0.0204(14) Uiso 1 1 d . .
Na4 Na 0.8453(2) -0.3497(4) 0.5300(2) 0.0218(14) Uiso 1 1 d . .
Na5 Na 0.7593(2) -0.1161(4) 0.6019(2) 0.0195(14) Uiso 1 1 d . .
Na6 Na 0.8675(2) -0.1580(4) 0.5840(2) 0.0202(14) Uiso 1 1 d . .
Na7 Na 0.6575(2) -0.2330(4) 0.4189(2) 0.0222(14) Uiso 1 1 d . .
Na8 Na 0.7647(2) -0.3096(4) 0.4123(2) 0.0227(14) Uiso 1 1 d . .
Na9 Na 0.6757(2) -0.2675(4) 0.5430(2) 0.0226(14) Uiso 1 1 d . .
Na10 Na 0.7218(2) -0.3961(4) 0.4929(2) 0.0236(15) Uiso 1 1 d . .
Na11 Na 0.7284(2) -0.1008(4) 0.4072(2) 0.0238(15) Uiso 1 1 d . .
Na12 Na 0.7947(2) -0.3152(4) 0.6061(2) 0.0197(14) Uiso 1 1 d . .
Na13 Na 0.5882(4) 0.1659(6) 0.6655(4) 0.059(3) Uiso 1 1 d . .
Na14 Na 0.8857(4) -0.8795(6) 0.3348(4) 0.065(3) Uiso 1 1 d . .
Na15 Na 1.0284(5) -0.5519(9) 0.6282(6) 0.102(5) Uiso 1 1 d . .
Na16 Na 0.5000 -0.3806(17) 0.2500 0.138(9) Uiso 1 2 d S P
Na17 Na 0.5723(9) 0.0160(14) 0.1719(9) 0.169(9) Uiso 1 1 d . .
Na18 Na 0.7661(11) -0.2900(18) 0.8284(11) 0.214(12) Uiso 1 1 d . .
Na19 Na 0.5674(14) -0.382(2) 0.6795(14) 0.130(12) Uiso 0.5 1 d . P
O1 O 0.8035(4) -0.0597(6) 0.4397(4) 0.013(2) Uiso 1 1 d . .
O2 O 0.7607(4) 0.0726(6) 0.6585(4) 0.016(2) Uiso 1 1 d . .
O3 O 0.6872(4) -0.2642(6) 0.2730(4) 0.021(3) Uiso 1 1 d . .
O4 O 0.6882(4) -0.0983(6) 0.2791(4) 0.017(2) Uiso 1 1 d . .
O5 O 0.7434(4) -0.0095(6) 0.2663(4) 0.019(2) Uiso 1 1 d . .
O6 O 0.7682(4) -0.1382(6) 0.2929(4) 0.018(2) Uiso 1 1 d . .
O7 O 0.8446(4) -0.0886(6) 0.3675(4) 0.015(2) Uiso 1 1 d . .
O8 O 0.6783(4) 0.0018(6) 0.6300(4) 0.020(2) Uiso 1 1 d . .
O9 O 0.7739(4) -0.3834(6) 0.6630(4) 0.020(2) Uiso 1 1 d . .
O10 O 0.7837(4) 0.1061(6) 0.5201(4) 0.018(2) Uiso 1 1 d . .
O11 O 0.7148(4) 0.1993(6) 0.4416(4) 0.020(2) Uiso 1 1 d . .
O12 O 0.7833(4) -0.1854(6) 0.7097(4) 0.017(2) Uiso 1 1 d . .
O13 O 0.6553(4) 0.0650(6) 0.5117(4) 0.017(2) Uiso 1 1 d . .
O14 O 0.8994(4) -0.2388(6) 0.5345(4) 0.015(2) Uiso 1 1 d . .
O15 O 0.7277(4) -0.0036(6) 0.4638(4) 0.014(2) Uiso 1 1 d . .
O16 O 0.6763(4) -0.1334(6) 0.5719(4) 0.019(2) Uiso 1 1 d . .
O17 O 0.7365(4) -0.2470(6) 0.6181(4) 0.017(2) Uiso 1 1 d . .
O18 O 0.6421(4) 0.0809(6) 0.4212(4) 0.020(2) Uiso 1 1 d . .
O19 O 0.6896(4) 0.1201(6) 0.5082(4) 0.018(2) Uiso 1 1 d . .
O20 O 0.8976(4) -0.0607(6) 0.6860(4) 0.019(2) Uiso 1 1 d . .
O21 O 0.7354(4) -0.4904(7) 0.3819(4) 0.023(3) Uiso 1 1 d . .
O22 O 0.6256(4) -0.1785(7) 0.4777(4) 0.024(3) Uiso 1 1 d . .
O23 O 0.7691(4) -0.3008(6) 0.2964(4) 0.020(2) Uiso 1 1 d . .
O24 O 0.9412(4) 0.0094(6) 0.5981(4) 0.019(2) Uiso 1 1 d . .
O25 O 0.9704(4) -0.1206(7) 0.5600(4) 0.025(3) Uiso 1 1 d . .
O26 O 0.7833(4) -0.4146(6) 0.4694(4) 0.016(2) Uiso 1 1 d . .
O27 O 0.8263(4) -0.1836(6) 0.6363(4) 0.014(2) Uiso 1 1 d . .
O28 O 0.7492(4) 0.0812(6) 0.3936(4) 0.018(2) Uiso 1 1 d . .
O29 O 0.5518(4) -0.2759(7) 0.4206(4) 0.026(3) Uiso 1 1 d . .
O30 O 0.8018(4) -0.0540(6) 0.6718(4) 0.016(2) Uiso 1 1 d . .
O31 O 0.8932(4) -0.2751(6) 0.7084(4) 0.019(2) Uiso 1 1 d . .
O32 O 0.9756(4) -0.3465(7) 0.7029(4) 0.024(3) Uiso 1 1 d . .
O33 O 0.8422(4) -0.0248(6) 0.5937(4) 0.020(2) Uiso 1 1 d . .
O34 O 0.8486(4) -0.3266(6) 0.4536(4) 0.019(2) Uiso 1 1 d . .
O35 O 0.9706(4) 0.0361(6) 0.5220(4) 0.018(2) Uiso 1 1 d . .
O36 O 0.9659(4) -0.3319(7) 0.6080(4) 0.026(3) Uiso 1 1 d . .
O37 O 0.7646(4) 0.1650(6) 0.5829(4) 0.016(2) Uiso 1 1 d . .
O38 O 0.7514(4) -0.0477(6) 0.3463(4) 0.017(2) Uiso 1 1 d . .
O39 O 0.8927(4) -0.0059(6) 0.4436(4) 0.017(2) Uiso 1 1 d . .
O40 O 0.8291(4) -0.4804(7) 0.4111(4) 0.024(3) Uiso 1 1 d . .
O41 O 0.6520(4) -0.0892(6) 0.4136(4) 0.017(2) Uiso 1 1 d . .
O42 O 0.7405(4) -0.5293(6) 0.5008(4) 0.020(2) Uiso 1 1 d . .
O43 O 0.6421(4) 0.0157(7) 0.5848(4) 0.024(3) Uiso 1 1 d . .
O44 O 0.8133(4) 0.0387(6) 0.7356(4) 0.018(2) Uiso 1 1 d . .
O45 O 0.6061(4) -0.2609(7) 0.3372(4) 0.026(3) Uiso 1 1 d . .
O46 O 0.7049(4) -0.4016(6) 0.5568(4) 0.019(2) Uiso 1 1 d . .
O47 O 0.9197(4) -0.2115(6) 0.6965(4) 0.021(2) Uiso 1 1 d . .
O48 O 0.7870(4) 0.1063(6) 0.4333(4) 0.020(2) Uiso 1 1 d . .
O49 O 0.6875(4) -0.1888(7) 0.3580(4) 0.022(3) Uiso 1 1 d . .
O50 O 0.6005(4) -0.4289(7) 0.5172(5) 0.030(3) Uiso 1 1 d . .
O51 O 0.7807(4) -0.5894(6) 0.5760(4) 0.021(2) Uiso 1 1 d . .
O52 O 0.8758(4) -0.1342(7) 0.7552(4) 0.023(3) Uiso 1 1 d . .
O53 O 0.5899(4) -0.1135(7) 0.3202(4) 0.024(3) Uiso 1 1 d . .
O54 O 0.7345(4) -0.0014(6) 0.5694(4) 0.018(2) Uiso 1 1 d . .
O55 O 0.8762(4) -0.0776(6) 0.5229(4) 0.018(2) Uiso 1 1 d . .
O56 O 0.8439(4) 0.0680(7) 0.6765(4) 0.023(3) Uiso 1 1 d . .
O57 O 0.7291(4) -0.5026(7) 0.6398(4) 0.023(3) Uiso 1 1 d . .
O58 O 0.7206(4) -0.3584(7) 0.3360(4) 0.023(3) Uiso 1 1 d . .
O59 O 0.8454(4) 0.1417(6) 0.5931(4) 0.017(2) Uiso 1 1 d . .
O60 O 0.8033(4) 0.2437(7) 0.5419(4) 0.023(3) Uiso 1 1 d . .
O61 O 0.8868(4) -0.2913(7) 0.3844(4) 0.023(3) Uiso 1 1 d . .
O62 O 0.5081(4) -0.1538(7) 0.4553(4) 0.026(3) Uiso 1 1 d . .
O63 O 0.5623(4) 0.0333(7) 0.3457(4) 0.023(3) Uiso 1 1 d . .
O64 O 0.9431(4) -0.3673(7) 0.5081(4) 0.022(3) Uiso 1 1 d . .
O65 O 0.9233(4) -0.0787(6) 0.6559(4) 0.020(2) Uiso 1 1 d . .
O66 O 0.8751(4) 0.0559(6) 0.4648(4) 0.015(2) Uiso 1 1 d . .
O67 O 0.8109(4) -0.4259(7) 0.5779(4) 0.023(3) Uiso 1 1 d . .
O68 O 0.9112(4) 0.0688(6) 0.5708(4) 0.017(2) Uiso 1 1 d . .
O69 O 0.8269(4) 0.0729(6) 0.3640(4) 0.018(2) Uiso 1 1 d . .
O70 O 0.6909(4) -0.1622(6) 0.6702(4) 0.022(3) Uiso 1 1 d . .
O71 O 0.6582(4) -0.2223(6) 0.6456(4) 0.020(2) Uiso 1 1 d . .
O72 O 0.5703(4) -0.0472(7) 0.4323(4) 0.022(3) Uiso 1 1 d . .
O73 O 0.8128(4) -0.5067(7) 0.6606(4) 0.024(3) Uiso 1 1 d . .
O74 O 0.9458(4) -0.3068(7) 0.4767(4) 0.022(3) Uiso 1 1 d . .
O75 O 0.9148(4) -0.4462(7) 0.6339(4) 0.024(3) Uiso 1 1 d . .
O76 O 0.7953(4) -0.2177(6) 0.3831(4) 0.019(2) Uiso 1 1 d . .
O77 O 0.5539(4) -0.2971(7) 0.4679(4) 0.027(3) Uiso 1 1 d . .
O78 O 0.8523(4) -0.2101(7) 0.3027(4) 0.025(3) Uiso 1 1 d . .
O79 O 0.8752(4) -0.4891(7) 0.5491(4) 0.027(3) Uiso 1 1 d . .
O80 O 0.9242(4) -0.4412(7) 0.4173(4) 0.025(3) Uiso 1 1 d . .
O81 O 0.8515(4) -0.3441(6) 0.3606(4) 0.021(3) Uiso 1 1 d . .
O82 O 0.6590(4) 0.0705(6) 0.3835(4) 0.014(2) Uiso 1 1 d . .
O83 O 0.6769(4) -0.3720(7) 0.6328(4) 0.023(3) Uiso 1 1 d . .
O84 O 0.9294(4) 0.0927(6) 0.6695(4) 0.020(2) Uiso 1 1 d . .
O85 O 0.5811(4) -0.1765(7) 0.5444(4) 0.023(3) Uiso 1 1 d . .
O86 O 0.6279(4) -0.3148(7) 0.3159(4) 0.025(3) Uiso 1 1 d . .
O87 O 0.8743(4) -0.2960(6) 0.6082(4) 0.020(2) Uiso 1 1 d . .
O88 O 0.6229(4) -0.0580(6) 0.3151(4) 0.020(2) Uiso 1 1 d . .
O89 O 0.7816(4) -0.4868(7) 0.7201(4) 0.027(3) Uiso 1 1 d . .
O90 O 0.8388(4) -0.5446(7) 0.5302(4) 0.025(3) Uiso 1 1 d . .
O91 O 0.5811(4) -0.0950(7) 0.5326(4) 0.024(3) Uiso 1 1 d . .
O92 O 0.8917(4) -0.4344(7) 0.6670(4) 0.024(3) Uiso 1 1 d . .
O93 O 0.6971(4) -0.5713(7) 0.5496(4) 0.026(3) Uiso 1 1 d . .
O94 O 0.6819(4) 0.1635(6) 0.5984(4) 0.021(2) Uiso 1 1 d . .
O95 O 1.0180(4) -0.2636(7) 0.5591(4) 0.023(3) Uiso 1 1 d . .
O96 O 0.6405(4) -0.3489(7) 0.5902(4) 0.030(3) Uiso 1 1 d . .
O97 O 0.6237(4) -0.4682(7) 0.4016(4) 0.029(3) Uiso 1 1 d . .
O98 O 0.6434(4) -0.3376(7) 0.4671(4) 0.024(3) Uiso 1 1 d . .
O99 O 0.6947(4) -0.3536(7) 0.4116(4) 0.024(3) Uiso 1 1 d . .
O100 O 0.8090(4) -0.2563(7) 0.7113(4) 0.023(3) Uiso 1 1 d . .
O101 O 0.8603(4) -0.4963(7) 0.4581(4) 0.026(3) Uiso 1 1 d . .
O102 O 0.9580(4) -0.1355(7) 0.5103(4) 0.022(3) Uiso 1 1 d . .
O103 O 0.5400(5) -0.4450(8) 0.4210(5) 0.033(3) Uiso 1 1 d . .
O104 O 0.6018(4) -0.1885(7) 0.2467(4) 0.026(3) Uiso 1 1 d . .
O105 O 0.7255(4) -0.3099(7) 0.7222(4) 0.029(3) Uiso 1 1 d . .
O106 O 0.9710(4) -0.2507(7) 0.6254(4) 0.022(3) Uiso 1 1 d . .
O107 O 0.6001(4) -0.4034(7) 0.3734(4) 0.028(3) Uiso 1 1 d . .
O108 O 0.7296(4) -0.6684(7) 0.5132(4) 0.028(3) Uiso 1 1 d . .
O109 O 0.6338(4) -0.5219(7) 0.5957(4) 0.029(3) Uiso 1 1 d . .
O110 O 0.6016(4) -0.0887(7) 0.6311(4) 0.029(3) Uiso 1 1 d . .
O111 O 0.5561(4) -0.1070(7) 0.3955(4) 0.025(3) Uiso 1 1 d . .
O112 O 0.6221(5) -0.4886(7) 0.4977(5) 0.031(3) Uiso 1 1 d . .
O113 O 0.7886(5) -0.6144(7) 0.4437(5) 0.032(3) Uiso 1 1 d . .
O114 O 0.7086(5) -0.3934(8) 0.2562(5) 0.039(3) Uiso 1 1 d . .
O115 O 0.7089(4) -0.5184(7) 0.4090(4) 0.027(3) Uiso 1 1 d . .
O116 O 0.8756(5) -0.5931(8) 0.6267(5) 0.034(3) Uiso 1 1 d . .
O117 O 0.7475(6) -0.2737(10) 0.5268(6) 0.058(5) Uiso 1 1 d . .
O118 O 0.6444(5) -0.4773(8) 0.3155(5) 0.037(3) Uiso 1 1 d . .
O119 O 0.7402(7) -0.2078(12) 0.4580(8) 0.078(6) Uiso 1 1 d . .
O120 O 0.7609(8) -0.1397(14) 0.5281(9) 0.095(7) Uiso 1 1 d . .
O121 O 0.8084(8) -0.2214(13) 0.5142(8) 0.082(6) Uiso 1 1 d . .
O122 O 0.8751(4) -0.1444(6) 0.3984(4) 0.018(2) Uiso 1 1 d . .
O123 O 0.8876(4) -1.0135(7) 0.3170(4) 0.027(3) Uiso 1 1 d . .
O124 O 0.7469(4) -0.2010(7) 0.2038(4) 0.027(3) Uiso 1 1 d . .
O125 O 0.6374(5) -0.0615(8) 0.1894(5) 0.033(3) Uiso 1 1 d . .
O126 O 0.6875(5) 0.1057(8) 0.2492(5) 0.037(3) Uiso 1 1 d . .
O127 O 0.6496(5) 0.2401(9) 0.6794(5) 0.045(4) Uiso 1 1 d . .
O128 O 0.5306(11) -0.4910(18) 0.5368(11) 0.126(10) Uiso 1 1 d . .
O129 O 0.8019(5) -0.3581(9) 0.2361(5) 0.045(4) Uiso 1 1 d . .
O130 O 1.0322(6) 0.0211(10) 0.6455(6) 0.053(4) Uiso 1 1 d . .
O131 O 0.9401(6) -0.9203(10) 0.4049(6) 0.057(5) Uiso 1 1 d . .
O132 O 0.7083(6) -0.3674(10) 0.1713(6) 0.054(4) Uiso 1 1 d . .
O133 O 1.1247(6) -0.3134(9) 0.4689(6) 0.051(4) Uiso 1 1 d . .
O134 O 0.5302(7) -0.0894(11) 0.1684(7) 0.065(5) Uiso 1 1 d . .
O135 O 0.6807(7) -0.6690(11) 0.3921(7) 0.064(5) Uiso 1 1 d . .
O136 O 0.6023(6) 0.0448(10) 0.2425(6) 0.061(5) Uiso 1 1 d . .
O137 O 0.5314(7) -0.4717(11) 0.3027(7) 0.068(5) Uiso 1 1 d . .
O138 O 0.9536(7) -0.5799(12) 0.3707(7) 0.075(6) Uiso 1 1 d . .
O139 O 0.9631(8) -0.1261(13) 0.4135(8) 0.084(6) Uiso 1 1 d . .
O140 O 0.7832(7) -0.2943(11) 0.1361(7) 0.069(5) Uiso 1 1 d . .
O141 O 0.5392(8) 0.2709(13) 0.6461(8) 0.087(7) Uiso 1 1 d . .
O142 O 1.0864(7) -0.2023(12) 0.5290(7) 0.074(6) Uiso 1 1 d . .
O143 O 0.8080(7) -0.7511(11) 0.4106(7) 0.066(5) Uiso 1 1 d . .
O144 O 0.8045(6) -0.1963(10) 0.8023(6) 0.059(5) Uiso 1 1 d . .
O145 O 0.5161(8) -0.2662(13) 0.3028(8) 0.085(7) Uiso 1 1 d . .
O146 O 0.9611(8) -0.5282(13) 0.5620(8) 0.082(6) Uiso 1 1 d . .
O147 O 0.7153(8) -0.1933(13) 0.8267(8) 0.080(6) Uiso 1 1 d . .
O148 O 0.4352(8) -0.3716(14) 0.2598(8) 0.092(7) Uiso 1 1 d . .
O149 O 0.5737(10) -0.6220(18) 0.4763(11) 0.126(10) Uiso 1 1 d . .
O150 O 0.6510(7) -0.7371(12) 0.4905(7) 0.076(6) Uiso 1 1 d . .
O151 O 0.8455(8) -0.6227(13) 0.2754(8) 0.085(7) Uiso 1 1 d . .
O152 O 0.9885(9) -0.5439(16) 0.6793(9) 0.107(8) Uiso 1 1 d . .
O153 O 0.9362(9) -0.6919(15) 0.2987(9) 0.106(8) Uiso 1 1 d . .
O154 O 0.6578(8) 0.3145(14) 0.5810(8) 0.090(7) Uiso 1 1 d . .
O155 O 1.0205(10) -0.0972(16) 0.6730(10) 0.112(9) Uiso 1 1 d . .
O156 O 0.5821(9) 0.1213(15) 0.5955(9) 0.099(8) Uiso 1 1 d . .
O157 O 1.0292(10) -0.3387(17) 0.4734(10) 0.119(9) Uiso 1 1 d . .
O158 O 0.9060(9) -0.6224(15) 0.4377(9) 0.106(8) Uiso 1 1 d . .
O159 O 0.6089(9) -0.2629(15) 0.7002(9) 0.107(8) Uiso 1 1 d . .
O160 O 0.6437(10) -0.4365(16) 0.6928(10) 0.114(9) Uiso 1 1 d . .
O161 O 0.8920(10) 0.1695(16) 0.7422(10) 0.115(9) Uiso 1 1 d . .
O162 O 0.9437(11) -0.5432(19) 0.2617(11) 0.136(11) Uiso 1 1 d . .
Li1 Li 0.7624(14) -0.300(2) 0.1856(14) 0.045(9) Uiso 1 1 d . .

loop_
_atom_site_aniso_label
_atom_site_aniso_U_11
_atom_site_aniso_U_22
_atom_site_aniso_U_33
_atom_site_aniso_U_23
_atom_site_aniso_U_13
_atom_site_aniso_U_12
U1 0.0140(3) 0.0193(3) 0.0093(3) -0.0022(2) 0.0018(2) -0.0022(2)
U2 0.0153(3) 0.0148(3) 0.0080(3) 0.0000(2) 0.0023(2) -0.0017(2)
U3 0.0138(3) 0.0174(3) 0.0079(3) -0.0013(2) 0.0030(2) -0.0009(2)
U4 0.0174(3) 0.0153(3) 0.0079(3) -0.0009(2) 0.0049(2) -0.0025(2)
U5 0.0133(3) 0.0189(3) 0.0115(3) -0.0022(2) 0.0047(2) -0.0033(2)
U6 0.0230(3) 0.0225(3) 0.0125(3) 0.0015(2) 0.0080(3) -0.0041(2)
U7 0.0165(3) 0.0277(3) 0.0119(3) -0.0009(2) 0.0057(3) -0.0056(2)
U8 0.0222(3) 0.0163(3) 0.0083(3) -0.0011(2) 0.0058(2) -0.0011(2)
U9 0.0173(3) 0.0204(3) 0.0084(3) 0.0006(2) 0.0028(2) -0.0008(2)
U10 0.0221(3) 0.0214(3) 0.0086(3) 0.0003(2) 0.0006(3) -0.0058(2)
U11 0.0153(3) 0.0231(3) 0.0095(3) 0.0024(2) -0.0009(2) -0.0034(2)
U12 0.0172(3) 0.0210(3) 0.0177(3) -0.0018(2) 0.0068(3) -0.0016(2)
U13 0.0152(3) 0.0238(3) 0.0111(3) 0.0009(2) 0.0007(2) 0.0007(2)
U14 0.0246(4) 0.0161(3) 0.0174(3) 0.0032(2) 0.0038(3) 0.0010(2)
U15 0.0245(3) 0.0172(3) 0.0162(3) -0.0004(2) 0.0079(3) 0.0021(2)
U16 0.0262(4) 0.0204(3) 0.0188(3) 0.0046(2) 0.0076(3) -0.0057(2)
U17 0.0308(4) 0.0139(3) 0.0173(3) -0.0014(2) 0.0084(3) -0.0020(2)
U18 0.0279(4) 0.0197(3) 0.0136(3) -0.0014(2) 0.0033(3) -0.0078(3)
U19 0.0223(3) 0.0269(3) 0.0174(3) 0.0012(3) 0.0023(3) -0.0115(3)
U20 0.0158(3) 0.0301(3) 0.0138(3) 0.0037(3) -0.0002(3) -0.0069(2)
S1 0.0119(18) 0.0126(17) 0.0054(17) -0.0011(13) -0.0013(15) -0.0025(13)
P1 0.014(2) 0.0139(19) 0.012(2) -0.0012(15) 0.0019(17) -0.0038(15)
P2 0.028(3) 0.016(2) 0.020(2) -0.0003(17) 0.005(2) -0.0067(17)
P3 0.016(2) 0.018(2) 0.0077(19) -0.0019(15) 0.0028(17) -0.0026(15)
P4 0.031(3) 0.020(2) 0.016(2) 0.0047(17) 0.009(2) -0.0042(18)
P5 0.021(2) 0.019(2) 0.0060(19) 0.0009(15) 0.0030(17) -0.0014(16)
P6 0.029(3) 0.020(2) 0.011(2) -0.0046(16) 0.0037(19) -0.0037(18)

loop_
_atom_type_symbol
_atom_type_description
_atom_type_scat_dispersion_real
_atom_type_scat_dispersion_imag
_atom_type_scat_source
O O 0.0106 0.0060 'International Tables Vol C Tables 4.2.6.8 and 6.1.1.4'
Na Na 0.0362 0.0249 'International Tables Vol C Tables 4.2.6.8 and 6.1.1.4'
S S 0.1246 0.1234 'International Tables Vol C Tables 4.2.6.8 and 6.1.1.4'
U U -9.6767 9.6646 'International Tables Vol C Tables 4.2.6.8 and 6.1.1.4'
Li Li -0.0003 0.0001 'International Tables Vol C Tables 4.2.6.8 and 6.1.1.4'
P P 0.1023 0.0942 'International Tables Vol C Tables 4.2.6.8 and 6.1.1.4'

loop_
_geom_angle_atom_site_label_1
_geom_angle_atom_site_label_2
_geom_angle_atom_site_label_3
_geom_angle
_geom_angle_site_symmetry_1
_geom_angle_site_symmetry_3
O84 U1 O33 177.6(5) . .
O84 U1 O65 95.9(5) . .
O33 U1 O65 85.9(5) . .
O84 U1 O20 92.2(5) . .
O33 U1 O20 88.1(5) . .
O65 U1 O20 38.0(4) . .
O84 U1 O24 84.2(5) . .
O33 U1 O24 97.9(5) . .
O65 U1 O24 68.5(4) . .
O20 U1 O24 105.7(4) . .
O84 U1 O56 84.5(5) . .
O33 U1 O56 93.3(5) . .
O65 U1 O56 110.7(4) . .
O20 U1 O56 72.7(4) . .
O24 U1 O56 168.6(4) . .
O84 U1 O68 89.8(4) . .
O33 U1 O68 91.4(4) . .
O65 U1 O68 103.1(4) . .
O20 U1 O68 141.0(4) . .
O24 U1 O68 35.9(4) . .
O56 U1 O68 146.2(4) . .
O84 U1 O59 91.0(5) . .
O33 U1 O59 87.4(4) . .
O65 U1 O59 170.5(4) . .
O20 U1 O59 148.5(4) . .
O24 U1 O59 105.8(4) . .
O56 U1 O59 76.5(4) . .
O68 U1 O59 70.3(4) . .
O84 U1 Na6 142.3(4) . .
O33 U1 Na6 39.9(4) . .
O65 U1 Na6 48.3(3) . .
O20 U1 Na6 67.1(3) . .
O24 U1 Na6 72.5(3) . .
O56 U1 Na6 116.0(3) . .
O68 U1 Na6 88.2(3) . .
O59 U1 Na6 123.3(3) . .
O84 U1 Na2 154.9(4) . .
O33 U1 Na2 25.2(4) . .
O65 U1 Na2 101.5(3) . .
O20 U1 Na2 112.6(3) . .
O24 U1 Na2 85.5(3) . .
O56 U1 Na2 105.7(3) . .
O68 U1 Na2 68.8(3) . .
O59 U1 Na2 69.9(3) . .
Na6 U1 Na2 53.40(14) . .
O11 U2 O15 177.6(5) . .
O11 U2 O28 92.3(4) . .
O15 U2 O28 89.2(4) . .
O11 U2 O18 92.0(5) . .
O15 U2 O18 89.4(4) . .
O28 U2 O18 108.8(4) . .
O11 U2 O19 86.0(4) . .
O15 U2 O19 92.6(4) . .
O28 U2 O19 177.9(4) . .
O18 U2 O19 70.1(4) . .
O11 U2 O82 93.0(5) . .
O15 U2 O82 89.3(4) . .
O28 U2 O82 72.3(4) . .
O18 U2 O82 36.5(4) . .
O19 U2 O82 106.6(4) . .
O11 U2 O48 87.0(4) . .
O15 U2 O48 93.0(4) . .
O28 U2 O48 36.1(4) . .
O18 U2 O48 144.6(4) . .
O19 U2 O48 144.9(4) . .
O82 U2 O48 108.1(4) . .
O11 U2 O10 95.9(5) . .
O15 U2 O10 81.8(4) . .
O28 U2 O10 106.4(4) . .
O18 U2 O10 143.6(4) . .
O19 U2 O10 75.1(4) . .
O82 U2 O10 171.1(4) . .
O48 U2 O10 71.5(4) . .
O11 U2 Na2 137.3(4) . .
O15 U2 Na2 40.8(4) . .
O28 U2 Na2 88.4(3) . .
O18 U2 Na2 127.9(3) . .
O19 U2 Na2 93.7(3) . .
O82 U2 Na2 127.4(3) . .
O48 U2 Na2 69.2(3) . .
O10 U2 Na2 43.8(3) . .
O11 U2 Na3 145.0(4) . .
O15 U2 Na3 34.4(3) . .
O28 U2 Na3 120.0(3) . .
O18 U2 Na3 66.4(3) . .
O19 U2 Na3 61.4(3) . .
O82 U2 Na3 85.4(3) . .
O48 U2 Na3 126.7(3) . .
O10 U2 Na3 87.9(3) . .
Na2 U2 Na3 62.57(15) . .
O11 U2 Na11 149.3(4) . .
O15 U2 Na11 32.8(3) . .
O28 U2 Na11 59.8(3) . .
O18 U2 Na11 85.9(3) . .
O19 U2 Na11 121.5(3) . .
O82 U2 Na11 67.7(3) . .
O48 U2 Na11 77.5(3) . .
O10 U2 Na11 103.9(3) . .
Na2 U2 Na11 60.46(15) . .
Na3 U2 Na11 60.15(14) . .
O94 U3 O54 177.8(5) . .
O94 U3 O13 97.4(5) . .
O54 U3 O13 84.2(5) . .
O94 U3 O19 93.6(5) . .
O54 U3 O19 86.8(4) . .
O13 U3 O19 37.6(4) . .
O94 U3 O43 85.1(5) . .
O54 U3 O43 96.9(5) . .
O13 U3 O43 68.8(4) . .
O19 U3 O43 105.6(4) . .
O94 U3 O37 85.2(4) . .
O54 U3 O37 92.8(4) . .
O13 U3 O37 110.5(4) . .
O19 U3 O37 73.0(4) . .
O43 U3 O37 170.1(4) . .
O94 U3 O2 91.0(5) . .
O54 U3 O2 87.5(4) . .
O13 U3 O2 169.6(4) . .
O19 U3 O2 148.3(4) . .
O43 U3 O2 106.0(4) . .
O37 U3 O2 76.2(4) . .
O94 U3 O8 90.4(4) . .
O54 U3 O8 90.7(4) . .
O13 U3 O8 103.8(4) . .
O19 U3 O8 141.3(4) . .
O43 U3 O8 36.4(4) . .
O37 U3 O8 145.7(4) . .
O2 U3 O8 69.9(4) . .
O94 U3 Na3 140.9(4) . .
O54 U3 Na3 41.1(4) . .
O13 U3 Na3 45.1(3) . .
O19 U3 Na3 64.1(3) . .
O43 U3 Na3 72.0(3) . .
O37 U3 Na3 115.0(3) . .
O2 U3 Na3 125.2(3) . .
O8 U3 Na3 89.4(3) . .
O94 U3 Na5 155.2(4) . .
O54 U3 Na5 24.9(4) . .
O13 U3 Na5 99.2(3) . .
O19 U3 Na5 110.7(3) . .
O43 U3 Na5 84.0(3) . .
O37 U3 Na5 105.7(3) . .
O2 U3 Na5 70.9(3) . .
O8 U3 Na5 68.0(3) . .
Na3 U3 Na5 54.39(15) . .
O69 U4 O1 178.6(5) . .
O69 U4 O48 91.0(4) . .
O1 U4 O48 90.3(4) . .
O69 U4 O38 95.6(4) . .
O1 U4 O38 84.1(4) . .
O48 U4 O38 105.5(4) . .
O69 U4 O39 90.4(5) . .
O1 U4 O39 89.0(4) . .
O48 U4 O39 108.8(4) . .
O38 U4 O39 145.0(4) . .
O69 U4 O66 91.9(4) . .
O1 U4 O66 88.4(4) . .
O48 U4 O66 72.2(4) . .
O38 U4 O66 172.2(4) . .
O39 U4 O66 36.6(4) . .
O69 U4 O7 86.3(4) . .
O1 U4 O7 92.3(4) . .
O48 U4 O7 177.4(4) . .
O38 U4 O7 75.0(4) . .
O39 U4 O7 71.1(4) . .
O66 U4 O7 107.7(4) . .
O69 U4 O28 88.4(4) . .
O1 U4 O28 92.8(4) . .
O48 U4 O28 36.1(4) . .
O38 U4 O28 70.0(4) . .
O39 U4 O28 144.8(4) . .
O66 U4 O28 108.3(4) . .
O7 U4 O28 143.8(4) . .
O69 U4 Na11 139.5(4) . .
O1 U4 Na11 40.8(4) . .
O48 U4 Na11 87.4(3) . .
O38 U4 Na11 46.6(3) . .
O39 U4 Na11 128.2(3) . .
O66 U4 Na11 125.7(3) . .
O7 U4 Na11 94.8(3) . .
O28 U4 Na11 67.3(3) . .
O69 U4 Na1 144.3(4) . .
O1 U4 Na1 34.4(3) . .
O48 U4 Na1 120.7(3) . .
O38 U4 Na1 91.1(3) . .
O39 U4 Na1 65.5(3) . .
O66 U4 Na1 83.9(3) . .
O7 U4 Na1 61.7(3) . .
O28 U4 Na1 126.6(3) . .
Na11 U4 Na1 64.07(15) . .
O69 U4 Na2 148.1(4) . .
O1 U4 Na2 33.1(3) . .
O48 U4 Na2 61.2(3) . .
O38 U4 Na2 106.3(3) . .
O39 U4 Na2 84.7(3) . .
O66 U4 Na2 66.0(3) . .
O7 U4 Na2 121.3(3) . .
O28 U4 Na2 78.1(3) . .
Na11 U4 Na2 60.12(15) . .
Na1 U4 Na2 59.56(13) . .
O69 U4 Na14 20.2(4) . 1_565
O1 U4 Na14 158.8(4) . 1_565
O48 U4 Na14 103.2(3) . 1_565
O38 U4 Na14 107.3(3) . 1_565
O39 U4 Na14 71.3(3) . 1_565
O66 U4 Na14 80.5(3) . 1_565
O7 U4 Na14 74.2(3) . 1_565
O28 U4 Na14 107.8(3) . 1_565
Na11 U4 Na14 153.9(2) . 1_565
Na1 U4 Na14 125.63(19) . 1_565
Na2 U4 Na14 145.73(19) . 1_565
O35 U5 O55 179.1(6) . .
O35 U5 O24 89.8(5) . .
O55 U5 O24 90.6(4) . .
O35 U5 O25 92.9(5) . .
O55 U5 O25 87.9(5) . .
O24 U5 O25 77.2(4) . .
O35 U5 O68 88.5(4) . .
O55 U5 O68 91.3(4) . .
O24 U5 O68 37.0(4) . .
O25 U5 O68 114.2(4) . .
O35 U5 O39 87.9(5) . .
O55 U5 O39 91.4(4) . .
O24 U5 O39 157.8(4) . .
O25 U5 O39 125.0(4) . .
O68 U5 O39 120.8(4) . .
O35 U5 O66 89.5(4) . .
O55 U5 O66 89.6(4) . .
O24 U5 O66 121.1(4) . .
O25 U5 O66 161.6(4) . .
O68 U5 O66 84.2(4) . .
O39 U5 O66 36.8(4) . .
O35 U5 O102 92.6(4) . .
O55 U5 O102 88.0(4) . .
O24 U5 O102 114.3(4) . .
O25 U5 O102 37.1(4) . .
O68 U5 O102 151.3(4) . .
O39 U5 O102 87.9(4) . .
O66 U5 O102 124.5(4) . .
O35 U5 Na1 142.9(4) . .
O55 U5 Na1 37.0(4) . .
O24 U5 Na1 124.5(3) . .
O25 U5 Na1 82.9(3) . .
O68 U5 Na1 126.8(3) . .
O39 U5 Na1 65.6(3) . .
O66 U5 Na1 84.1(3) . .
O102 U5 Na1 62.5(3) . .
O35 U5 Na2 147.2(4) . .
O55 U5 Na2 32.1(4) . .
O24 U5 Na2 84.9(3) . .
O25 U5 Na2 117.2(3) . .
O68 U5 Na2 68.2(3) . .
O39 U5 Na2 85.1(3) . .
O66 U5 Na2 66.2(3) . .
O102 U5 Na2 119.1(3) . .
Na1 U5 Na2 59.66(13) . .
O35 U5 Na6 151.5(4) . .
O55 U5 Na6 29.3(4) . .
O24 U5 Na6 67.1(3) . .
O25 U5 Na6 66.7(3) . .
O68 U5 Na6 82.6(3) . .
O39 U5 Na6 119.8(3) . .
O66 U5 Na6 116.2(3) . .
O102 U5 Na6 82.9(3) . .
Na1 U5 Na6 57.49(14) . .
Na2 U5 Na6 50.92(13) . .
O105 U6 O17 178.3(5) . .
O105 U6 O12 91.7(5) . .
O17 U6 O12 89.7(4) . .
O105 U6 O9 95.3(5) . .
O17 U6 O9 83.4(4) . .
O12 U6 O9 105.7(4) . .
O105 U6 O71 91.9(5) . .
O17 U6 O71 88.5(4) . .
O12 U6 O71 108.8(4) . .
O9 U6 O71 144.4(4) . .
O105 U6 O100 89.3(5) . .
O17 U6 O100 91.3(5) . .
O12 U6 O100 36.7(4) . .
O9 U6 O100 69.5(4) . .
O71 U6 O100 145.5(4) . .
O105 U6 O70 93.1(5) . .
O17 U6 O70 88.2(4) . .
O12 U6 O70 72.4(4) . .
O9 U6 O70 171.4(4) . .
O71 U6 O70 36.5(4) . .
O100 U6 O70 109.0(4) . .
O105 U6 O83 86.9(5) . .
O17 U6 O83 91.7(5) . .
O12 U6 O83 178.6(4) . .
O9 U6 O83 74.9(4) . .
O71 U6 O83 70.8(4) . .
O100 U6 O83 143.7(4) . .
O70 U6 O83 107.2(4) . .
O105 U6 Na12 138.9(4) . .
O17 U6 Na12 40.2(4) . .
O12 U6 Na12 89.1(3) . .
O9 U6 Na12 45.4(3) . .
O71 U6 Na12 126.5(3) . .
O100 U6 Na12 67.8(3) . .
O70 U6 Na12 126.0(3) . .
O83 U6 Na12 92.2(3) . .
O105 U6 Na9 145.3(4) . .
O17 U6 Na9 33.8(4) . .
O12 U6 Na9 120.0(3) . .
O9 U6 Na9 89.3(3) . .
O71 U6 Na9 66.2(3) . .
O100 U6 Na9 124.2(3) . .
O70 U6 Na9 84.7(3) . .
O83 U6 Na9 61.2(3) . .
Na12 U6 Na9 61.30(15) . .
O105 U6 Na5 149.8(4) . .
O17 U6 Na5 31.9(4) . .
O12 U6 Na5 61.5(3) . .
O9 U6 Na5 104.8(3) . .
O71 U6 Na5 84.7(3) . .
O100 U6 Na5 77.3(3) . .
O70 U6 Na5 66.8(3) . .
O83 U6 Na5 119.7(3) . .
Na12 U6 Na5 59.88(14) . .
Na9 U6 Na5 58.57(14) . .
O110 U7 O16 178.7(6) . .
O110 U7 O43 90.4(5) . .
O16 U7 O43 90.0(5) . .
O110 U7 O8 89.5(5) . .
O16 U7 O8 91.6(5) . .
O43 U7 O8 37.9(4) . .
O110 U7 O91 90.3(5) . .
O16 U7 O91 88.7(5) . .
O43 U7 O91 75.5(4) . .
O8 U7 O91 113.3(4) . .
O110 U7 O71 87.5(5) . .
O16 U7 O71 92.5(4) . .
O43 U7 O71 157.6(4) . .
O8 U7 O71 119.7(4) . .
O91 U7 O71 126.9(4) . .
O110 U7 O70 89.4(5) . .
O16 U7 O70 91.3(5) . .
O43 U7 O70 120.9(4) . .
O8 U7 O70 83.0(4) . .
O91 U7 O70 163.7(4) . .
O71 U7 O70 36.8(4) . .
O110 U7 O85 90.9(5) . .
O16 U7 O85 87.8(5) . .
O43 U7 O85 112.0(4) . .
O8 U7 O85 149.9(4) . .
O91 U7 O85 36.6(4) . .
O71 U7 O85 90.4(4) . .
O70 U7 O85 127.1(4) . .
O110 U7 Na9 142.8(4) . .
O16 U7 Na9 36.4(4) . .
O43 U7 Na9 123.2(3) . .
O8 U7 Na9 126.5(3) . .
O91 U7 Na9 84.2(3) . .
O71 U7 Na9 67.4(3) . .
O70 U7 Na9 86.1(3) . .
O85 U7 Na9 63.5(3) . .
O110 U7 Na5 149.1(4) . .
O16 U7 Na5 32.1(4) . .
O43 U7 Na5 84.2(3) . .
O8 U7 Na5 68.0(3) . .
O91 U7 Na5 117.4(3) . .
O71 U7 Na5 86.1(3) . .
O70 U7 Na5 67.9(3) . .
O85 U7 Na5 119.3(3) . .
Na9 U7 Na5 59.43(14) . .
O110 U7 Na17 13.8(6) . 4_556
O16 U7 Na17 167.2(5) . 4_556
O43 U7 Na17 78.6(5) . 4_556
O8 U7 Na17 75.8(5) . 4_556
O91 U7 Na17 94.1(5) . 4_556
O71 U7 Na17 95.7(5) . 4_556
O70 U7 Na17 89.5(5) . 4_556
O85 U7 Na17 101.9(5) . 4_556
Na9 U7 Na17 156.4(4) . 4_556
Na5 U7 Na17 138.8(4) . 4_556
O110 U7 Na3 149.0(4) . .
O16 U7 Na3 30.7(4) . .
O43 U7 Na3 64.9(3) . .
O8 U7 Na3 82.1(3) . .
O91 U7 Na3 66.4(3) . .
O71 U7 Na3 122.5(3) . .
O70 U7 Na3 118.7(3) . .
O85 U7 Na3 82.2(3) . .
Na9 U7 Na3 58.36(14) . .
Na5 U7 Na3 51.41(14) . .
Na17 U7 Na3 141.6(4) 4_556 .
O78 U8 O76 178.8(6) . .
O78 U8 O122 97.4(5) . .
O76 U8 O122 83.1(5) . .
O78 U8 O6 87.0(5) . .
O76 U8 O6 91.8(4) . .
O122 U8 O6 111.8(4) . .
O78 U8 O7 92.7(5) . .
O76 U8 O7 87.0(4) . .
O122 U8 O7 37.2(4) . .
O6 U8 O7 74.7(4) . .
O78 U8 O61 83.5(5) . .
O76 U8 O61 97.7(5) . .
O122 U8 O61 70.1(4) . .
O6 U8 O61 170.5(4) . .
O7 U8 O61 106.2(4) . .
O78 U8 O23 91.8(5) . .
O76 U8 O23 87.9(5) . .
O122 U8 O23 169.2(4) . .
O6 U8 O23 74.3(4) . .
O7 U8 O23 148.4(4) . .
O61 U8 O23 105.4(4) . .
O78 U8 O81 88.7(5) . .
O76 U8 O81 92.3(4) . .
O122 U8 O81 103.7(4) . .
O6 U8 O81 144.5(4) . .
O7 U8 O81 140.7(4) . .
O61 U8 O81 35.0(4) . .
O23 U8 O81 70.6(4) . .
O78 U8 Na1 139.9(4) . .
O76 U8 Na1 40.9(4) . .
O122 U8 Na1 44.4(3) . .
O6 U8 Na1 115.2(3) . .
O7 U8 Na1 64.5(3) . .
O61 U8 Na1 73.0(3) . .
O23 U8 Na1 125.3(3) . .
O81 U8 Na1 90.0(3) . .
O78 U8 Na8 155.8(4) . .
O76 U8 Na8 24.7(4) . .
O122 U8 Na8 99.3(3) . .
O6 U8 Na8 102.9(3) . .
O7 U8 Na8 111.2(3) . .
O61 U8 Na8 85.7(3) . .
O23 U8 Na8 70.3(3) . .
O81 U8 Na8 70.3(3) . .
Na1 U8 Na8 55.00(15) . .
O52 U9 O27 178.9(5) . .
O52 U9 O100 92.4(5) . .
O27 U9 O100 88.6(4) . .
O52 U9 O47 91.9(5) . .
O27 U9 O47 88.3(4) . .
O100 U9 O47 108.6(4) . .
O52 U9 O30 97.9(5) . .
O27 U9 O30 81.3(4) . .
O100 U9 O30 106.0(4) . .
O47 U9 O30 143.5(4) . .
O52 U9 O20 84.2(5) . .
O27 U9 O20 94.8(4) . .
O100 U9 O20 176.4(4) . .
O47 U9 O20 70.3(4) . .
O30 U9 O20 75.8(4) . .
O52 U9 O31 92.0(5) . .
O27 U9 O31 88.8(4) . .
O100 U9 O31 71.2(4) . .
O47 U9 O31 37.5(4) . .
O30 U9 O31 169.8(4) . .
O20 U9 O31 107.6(4) . .
O52 U9 O12 87.3(5) . .
O27 U9 O12 93.2(4) . .
O100 U9 O12 36.7(4) . .
O47 U9 O12 145.1(4) . .
O30 U9 O12 70.8(4) . .
O20 U9 O12 144.0(4) . .
O31 U9 O12 107.6(4) . .
O52 U9 Na5 139.9(4) . .
O27 U9 Na5 39.6(3) . .
O100 U9 Na5 87.9(3) . .
O47 U9 Na5 125.9(3) . .
O30 U9 Na5 44.3(3) . .
O20 U9 Na5 95.5(3) . .
O31 U9 Na5 125.6(3) . .
O12 U9 Na5 69.6(3) . .
O52 U9 Na6 144.8(4) . .
O27 U9 Na6 34.6(3) . .
O100 U9 Na6 118.9(3) . .
O47 U9 Na6 64.3(3) . .
O30 U9 Na6 89.1(3) . .
O20 U9 Na6 64.0(3) . .
O31 U9 Na6 84.1(3) . .
O12 U9 Na6 127.3(3) . .
Na5 U9 Na6 62.68(15) . .
O52 U9 Na12 148.0(4) . .
O27 U9 Na12 33.0(3) . .
O100 U9 Na12 59.0(3) . .
O47 U9 Na12 85.1(3) . .
O30 U9 Na12 103.3(3) . .
O20 U9 Na12 123.9(3) . .
O31 U9 Na12 66.7(3) . .
O12 U9 Na12 77.7(3) . .
Na5 U9 Na12 59.55(14) . .
Na6 U9 Na12 59.87(14) . .
O104 U10 O49 178.4(5) . .
O104 U10 O45 97.8(5) . .
O49 U10 O45 83.6(5) . .
O104 U10 O3 86.9(5) . .
O49 U10 O3 91.8(5) . .
O45 U10 O3 111.5(4) . .
O104 U10 O86 92.5(5) . .
O49 U10 O86 88.2(5) . .
O45 U10 O86 37.1(4) . .
O3 U10 O86 74.6(4) . .
O104 U10 O53 83.1(5) . .
O49 U10 O53 98.2(5) . .
O45 U10 O53 69.4(4) . .
O3 U10 O53 170.0(4) . .
O86 U10 O53 105.0(4) . .
O104 U10 O4 90.4(5) . .
O49 U10 O4 88.3(5) . .
O45 U10 O4 169.2(4) . .
O3 U10 O4 75.9(4) . .
O86 U10 O4 150.1(4) . .
O53 U10 O4 104.9(4) . .
O104 U10 O88 90.2(5) . .
O49 U10 O88 90.2(5) . .
O45 U10 O88 102.8(4) . .
O3 U10 O88 145.7(4) . .
O86 U10 O88 139.7(4) . .
O53 U10 O88 35.6(4) . .
O4 U10 O88 70.0(4) . .
O104 U10 Na7 140.6(4) . .
O49 U10 Na7 40.9(4) . .
O45 U10 Na7 44.5(3) . .
O3 U10 Na7 114.3(3) . .
O86 U10 Na7 64.6(3) . .
O53 U10 Na7 73.6(3) . .
O4 U10 Na7 125.7(3) . .
O88 U10 Na7 88.8(3) . .
O104 U10 Na11 155.5(4) . .
O49 U10 Na11 24.3(4) . .
O45 U10 Na11 98.1(3) . .
O3 U10 Na11 104.3(3) . .
O86 U10 Na11 111.4(3) . .
O53 U10 Na11 85.2(3) . .
O4 U10 Na11 71.9(3) . .
O88 U10 Na11 68.1(3) . .
Na7 U10 Na11 53.87(15) . .
O104 U10 Na13 20.8(4) . 4
O49 U10 Na13 157.6(4) . 4
O45 U10 Na13 117.4(4) . 4
O3 U10 Na13 74.0(3) . 4
O86 U10 Na13 104.0(3) . 4
O53 U10 Na13 96.7(3) . 4
O4 U10 Na13 71.7(3) . 4
O88 U10 Na13 92.1(3) . 4
Na7 U10 Na13 161.34(19) . 4
Na11 U10 Na13 142.74(18) . 4
O63 U11 O41 178.7(5) . .
O63 U11 O53 90.0(5) . .
O41 U11 O53 90.1(5) . .
O63 U11 O88 89.8(5) . .
O41 U11 O88 91.0(4) . .
O53 U11 O88 37.4(4) . .
O63 U11 O111 90.6(5) . .
O41 U11 O111 88.1(5) . .
O53 U11 O111 78.5(4) . .
O88 U11 O111 115.8(4) . .
O63 U11 O82 89.8(5) . .
O41 U11 O82 91.3(4) . .
O53 U11 O82 119.1(4) . .
O88 U11 O82 81.7(4) . .
O111 U11 O82 162.4(4) . .
O63 U11 O18 88.3(5) . .
O41 U11 O18 92.2(5) . .
O53 U11 O18 155.8(4) . .
O88 U11 O18 118.5(4) . .
O111 U11 O18 125.7(4) . .
O82 U11 O18 36.8(4) . .
O63 U11 O72 90.6(5) . .
O41 U11 O72 88.2(4) . .
O53 U11 O72 115.6(4) . .
O88 U11 O72 153.0(4) . .
O111 U11 O72 37.1(4) . .
O82 U11 O72 125.3(4) . .
O18 U11 O72 88.6(4) . .
O63 U11 Na3 142.3(4) . .
O41 U11 Na3 37.3(4) . .
O53 U11 Na3 124.9(3) . .
O88 U11 Na3 126.1(3) . .
O111 U11 Na3 83.8(3) . .
O82 U11 Na3 85.1(3) . .
O18 U11 Na3 65.8(3) . .
O72 U11 Na3 63.2(3) . .
O63 U11 Na11 148.8(4) . .
O41 U11 Na11 32.4(4) . .
O53 U11 Na11 84.1(3) . .
O88 U11 Na11 67.2(3) . .
O111 U11 Na11 117.8(3) . .
O82 U11 Na11 67.1(3) . .
O18 U11 Na11 85.0(3) . .
O72 U11 Na11 119.5(3) . .
Na3 U11 Na11 59.52(14) . .
O63 U11 Na7 150.6(4) . .
O41 U11 Na7 28.7(4) . .
O53 U11 Na7 67.1(3) . .
O88 U11 Na7 82.8(3) . .
O111 U11 Na7 67.6(3) . .
O82 U11 Na7 117.0(3) . .
O18 U11 Na7 120.2(3) . .
O72 U11 Na7 83.6(3) . .
Na3 U11 Na7 57.91(14) . .
Na11 U11 Na7 50.67(14) . .
O95 U12 O14 179.2(5) . .
O95 U12 O74 88.1(5) . .
O14 U12 O74 91.3(4) . .
O95 U12 O25 89.7(5) . .
O14 U12 O25 90.3(5) . .
O74 U12 O25 122.6(4) . .
O95 U12 O36 88.4(5) . .
O14 U12 O36 92.2(5) . .
O74 U12 O36 117.8(4) . .
O25 U12 O36 119.5(4) . .
O95 U12 O64 91.1(5) . .
O14 U12 O64 88.7(4) . .
O74 U12 O64 36.9(4) . .
O25 U12 O64 159.4(4) . .
O36 U12 O64 81.1(4) . .
O95 U12 O102 92.0(5) . .
O14 U12 O102 87.5(4) . .
O74 U12 O102 85.4(4) . .
O25 U12 O102 37.4(4) . .
O36 U12 O102 156.8(4) . .
O64 U12 O102 122.0(4) . .
O95 U12 O106 91.0(5) . .
O14 U12 O106 89.8(4) . .
O74 U12 O106 155.5(4) . .
O25 U12 O106 81.9(4) . .
O36 U12 O106 37.7(4) . .
O64 U12 O106 118.7(4) . .
O102 U12 O106 119.1(4) . .
O95 U12 Na1 145.9(4) . .
O14 U12 Na1 33.4(4) . .
O74 U12 Na1 70.2(3) . .
O25 U12 Na1 81.1(3) . .
O36 U12 Na1 124.7(3) . .
O64 U12 Na1 86.8(3) . .
O102 U12 Na1 61.3(3) . .
O106 U12 Na1 119.7(3) . .
O95 U12 Na4 146.5(4) . .
O14 U12 Na4 33.7(3) . .
O74 U12 Na4 80.7(3) . .
O25 U12 Na4 122.9(3) . .
O36 U12 Na4 69.7(3) . .
O64 U12 Na4 61.5(3) . .
O102 U12 Na4 118.2(3) . .
O106 U12 Na4 86.7(3) . .
Na1 U12 Na4 57.35(14) . .
O95 U12 Na6 146.6(4) . .
O14 U12 Na6 34.0(4) . .
O74 U12 Na6 124.6(3) . .
O25 U12 Na6 67.6(3) . .
O36 U12 Na6 82.5(3) . .
O64 U12 Na6 118.9(3) . .
O102 U12 Na6 84.5(3) . .
O106 U12 Na6 62.7(3) . .
Na1 U12 Na6 57.34(14) . .
Na4 U12 Na6 57.58(14) . .
O32 U13 O87 178.2(5) . .
O32 U13 O75 90.8(5) . .
O87 U13 O75 90.1(5) . .
O32 U13 O92 90.1(5) . .
O87 U13 O92 91.5(5) . .
O75 U13 O92 38.0(4) . .
O32 U13 O36 88.2(5) . .
O87 U13 O36 90.5(5) . .
O75 U13 O36 77.3(4) . .
O92 U13 O36 115.2(4) . .
O32 U13 O47 88.1(5) . .
O87 U13 O47 91.6(5) . .
O75 U13 O47 157.8(4) . .
O92 U13 O47 119.8(4) . .
O36 U13 O47 124.9(4) . .
O32 U13 O31 89.6(5) . .
O87 U13 O31 91.2(4) . .
O75 U13 O31 120.3(4) . .
O92 U13 O31 82.3(4) . .
O36 U13 O31 162.4(4) . .
O47 U13 O31 37.5(4) . .
O32 U13 O106 87.4(5) . .
O87 U13 O106 90.9(5) . .
O75 U13 O106 114.6(4) . .
O92 U13 O106 152.4(4) . .
O36 U13 O106 37.3(4) . .
O47 U13 O106 87.6(4) . .
O31 U13 O106 125.1(4) . .
O32 U13 Na6 141.3(4) . .
O87 U13 Na6 37.3(4) . .
O75 U13 Na6 124.6(3) . .
O92 U13 Na6 126.8(3) . .
O36 U13 Na6 85.6(3) . .
O47 U13 Na6 65.1(3) . .
O31 U13 Na6 85.3(3) . .
O106 U13 Na6 65.2(3) . .
O32 U13 Na12 148.8(4) . .
O87 U13 Na12 32.8(4) . .
O75 U13 Na12 83.9(3) . .
O92 U13 Na12 67.1(3) . .
O36 U13 Na12 120.1(3) . .
O47 U13 Na12 85.6(3) . .
O31 U13 Na12 67.3(3) . .
O106 U13 Na12 122.7(3) . .
Na6 U13 Na12 60.44(14) . .
O32 U13 Na4 150.1(4) . .
O87 U13 Na4 29.7(4) . .
O75 U13 Na4 66.4(3) . .
O92 U13 Na4 83.3(3) . .
O36 U13 Na4 68.7(3) . .
O47 U13 Na4 120.4(3) . .
O31 U13 Na4 118.2(3) . .
O106 U13 Na4 85.2(3) . .
Na6 U13 Na4 58.30(14) . .
Na12 U13 Na4 51.74(14) . .
O116 U14 O67 178.3(6) . .
O116 U14 O79 96.6(5) . .
O67 U14 O79 84.0(5) . .
O116 U14 O90 91.6(5) . .
O67 U14 O90 88.0(5) . .
O79 U14 O90 37.3(4) . .
O116 U14 O51 86.3(5) . .
O67 U14 O51 92.0(5) . .
O79 U14 O51 111.8(4) . .
O90 U14 O51 74.6(4) . .
O116 U14 O73 90.8(5) . .
O67 U14 O73 88.7(5) . .
O79 U14 O73 170.0(4) . .
O90 U14 O73 149.5(4) . .
O51 U14 O73 75.2(4) . .
O116 U14 O75 84.5(5) . .
O67 U14 O75 97.2(5) . .
O79 U14 O75 68.8(4) . .
O90 U14 O75 105.0(4) . .
O51 U14 O75 170.8(4) . .
O73 U14 O75 105.5(4) . .
O116 U14 O92 90.3(5) . .
O67 U14 O92 91.1(5) . .
O79 U14 O92 103.4(4) . .
O90 U14 O92 140.5(4) . .
O51 U14 O92 144.8(4) . .
O73 U14 O92 69.8(4) . .
O75 U14 O92 36.1(4) . .
O116 U14 Na4 140.5(4) . .
O67 U14 Na4 40.6(4) . .
O79 U14 Na4 45.9(3) . .
O90 U14 Na4 66.2(3) . .
O51 U14 Na4 115.9(3) . .
O73 U14 Na4 125.2(3) . .
O75 U14 Na4 71.5(3) . .
O92 U14 Na4 88.2(3) . .
O116 U14 Na12 155.2(5) . .
O67 U14 Na12 25.5(4) . .
O79 U14 Na12 100.3(3) . .
O90 U14 Na12 112.8(3) . .
O51 U14 Na12 103.8(3) . .
O73 U14 Na12 70.6(3) . .
O75 U14 Na12 84.9(3) . .
O92 U14 Na12 68.3(3) . .
Na4 U14 Na12 54.60(14) . .
O80 U15 O34 178.3(6) . .
O80 U15 O61 90.3(5) . .
O34 U15 O61 89.8(5) . .
O80 U15 O81 89.4(5) . .
O34 U15 O81 91.8(5) . .
O61 U15 O81 36.5(4) . .
O80 U15 O74 89.6(5) . .
O34 U15 O74 88.8(5) . .
O61 U15 O74 76.4(4) . .
O81 U15 O74 112.9(4) . .
O80 U15 O101 89.2(5) . .
O34 U15 O101 91.4(5) . .
O61 U15 O101 155.6(4) . .
O81 U15 O101 119.1(4) . .
O74 U15 O101 128.0(4) . .
O80 U15 O40 92.1(5) . .
O34 U15 O40 89.3(5) . .
O61 U15 O40 119.0(4) . .
O81 U15 O40 82.5(4) . .
O74 U15 O40 164.5(4) . .
O101 U15 O40 36.7(4) . .
O80 U15 O64 90.2(5) . .
O34 U15 O64 88.1(5) . .
O61 U15 O64 112.7(4) . .
O81 U15 O64 149.2(4) . .
O74 U15 O64 36.3(4) . .
O101 U15 O64 91.7(4) . .
O40 U15 O64 128.3(4) . .
O80 U15 Na4 143.6(4) . .
O34 U15 Na4 35.6(4) . .
O61 U15 Na4 122.4(3) . .
O81 U15 Na4 126.2(3) . .
O74 U15 Na4 83.8(3) . .
O101 U15 Na4 67.8(3) . .
O40 U15 Na4 85.7(3) . .
O64 U15 Na4 63.9(3) . .
O80 U15 Na8 149.9(4) . .
O34 U15 Na8 31.9(4) . .
O61 U15 Na8 83.6(3) . .
O81 U15 Na8 68.4(3) . .
O74 U15 Na8 117.3(3) . .
O101 U15 Na8 84.7(3) . .
O40 U15 Na8 65.8(3) . .
O64 U15 Na8 119.4(3) . .
Na4 U15 Na8 58.90(15) . .
O80 U15 Na1 148.8(4) . .
O34 U15 Na1 30.3(4) . .
O61 U15 Na1 65.5(3) . .
O81 U15 Na1 82.5(3) . .
O74 U15 Na1 66.5(3) . .
O101 U15 Na1 121.1(3) . .
O40 U15 Na1 116.4(3) . .
O64 U15 Na1 82.0(3) . .
Na4 U15 Na1 56.92(14) . .
Na8 U15 Na1 51.14(14) . .
O80 U15 Na15 19.1(4) . 3_746
O34 U15 Na15 160.8(4) . 3_746
O61 U15 Na15 71.4(4) . 3_746
O81 U15 Na15 75.4(4) . 3_746
O74 U15 Na15 83.4(4) . 3_746
O101 U15 Na15 107.2(4) . 3_746
O40 U15 Na15 102.8(4) . 3_746
O64 U15 Na15 95.6(4) . 3_746
Na4 U15 Na15 158.1(3) . 3_746
Na8 U15 Na15 143.0(3) . 3_746
Na1 U15 Na15 131.7(2) . 3_746
O46 U16 O109 178.9(6) . .
O46 U16 O96 84.7(5) . .
O109 U16 O96 95.9(5) . .
O46 U16 O83 87.7(5) . .
O109 U16 O83 92.2(5) . .
O96 U16 O83 37.5(4) . .
O46 U16 O57 92.6(5) . .
O109 U16 O57 86.3(5) . .
O96 U16 O57 110.8(4) . .
O83 U16 O57 73.4(4) . .
O46 U16 O50 96.6(5) . .
O109 U16 O50 84.6(5) . .
O96 U16 O50 68.3(5) . .
O83 U16 O50 104.9(4) . .
O57 U16 O50 170.6(4) . .
O46 U16 O93 89.5(5) . .
O109 U16 O93 90.0(5) . .
O96 U16 O93 171.2(4) . .
O83 U16 O93 149.0(4) . .
O57 U16 O93 76.0(4) . .
O50 U16 O93 106.0(4) . .
O46 U16 O112 90.4(5) . .
O109 U16 O112 90.4(5) . .
O96 U16 O112 103.3(5) . .
O83 U16 O112 140.8(4) . .
O57 U16 O112 145.9(4) . .
O50 U16 O112 36.5(4) . .
O93 U16 O112 70.0(4) . .
O46 U16 Na9 40.8(4) . .
O109 U16 Na9 140.1(4) . .
O96 U16 Na9 46.1(3) . .
O83 U16 Na9 65.4(3) . .
O57 U16 Na9 115.2(3) . .
O50 U16 Na9 71.3(3) . .
O93 U16 Na9 126.5(3) . .
O112 U16 Na9 88.4(3) . .
O46 U16 Na10 25.5(4) . .
O109 U16 Na10 154.9(4) . .
O96 U16 Na10 100.5(3) . .
O83 U16 Na10 112.3(3) . .
O57 U16 Na10 105.2(3) . .
O50 U16 Na10 84.1(3) . .
O93 U16 Na10 71.8(3) . .
O112 U16 Na10 67.4(3) . .
Na9 U16 Na10 54.67(15) . .
O113 U17 O26 178.3(5) . .
O113 U17 O21 91.8(5) . .
O26 U17 O21 88.8(5) . .
O113 U17 O101 91.5(5) . .
O26 U17 O101 89.7(5) . .
O21 U17 O101 109.2(4) . .
O113 U17 O40 92.7(5) . .
O26 U17 O40 89.0(4) . .
O21 U17 O40 72.5(4) . .
O101 U17 O40 36.8(4) . .
O113 U17 O115 87.4(5) . .
O26 U17 O115 92.2(5) . .
O21 U17 O115 36.5(4) . .
O101 U17 O115 145.6(4) . .
O40 U17 O115 108.9(4) . .
O113 U17 O42 96.1(5) . .
O26 U17 O42 82.3(4) . .
O21 U17 O42 105.0(4) . .
O101 U17 O42 144.6(4) . .
O40 U17 O42 171.0(4) . .
O115 U17 O42 69.4(4) . .
O113 U17 O90 86.1(5) . .
O26 U17 O90 93.3(5) . .
O21 U17 O90 177.9(4) . .
O101 U17 O90 70.3(4) . .
O40 U17 O90 107.1(4) . .
O115 U17 O90 143.7(4) . .
O42 U17 O90 75.8(4) . .
O113 U17 Na10 138.0(4) . .
O26 U17 Na10 40.5(4) . .
O21 U17 Na10 86.7(3) . .
O101 U17 Na10 128.5(3) . .
O40 U17 Na10 126.3(3) . .
O115 U17 Na10 67.1(3) . .
O42 U17 Na10 44.7(3) . .
O90 U17 Na10 95.2(3) . .
O113 U17 Na4 146.2(5) . .
O26 U17 Na4 33.8(4) . .
O21 U17 Na4 119.0(3) . .
O101 U17 Na4 66.7(3) . .
O40 U17 Na4 84.7(3) . .
O115 U17 Na4 125.3(3) . .
O42 U17 Na4 89.2(3) . .
O90 U17 Na4 62.8(3) . .
Na10 U17 Na4 62.91(15) . .
O113 U17 Na8 148.6(4) . .
O26 U17 Na8 32.6(4) . .
O21 U17 Na8 60.0(3) . .
O101 U17 Na8 85.9(3) . .
O40 U17 Na8 67.1(3) . .
O115 U17 Na8 77.7(3) . .
O42 U17 Na8 104.0(3) . .
O90 U17 Na8 121.8(3) . .
Na10 U17 Na8 59.67(15) . .
Na4 U17 Na8 59.02(15) . .
O118 U18 O99 178.4(6) . .
O118 U18 O58 96.2(5) . .
O99 U18 O58 83.4(5) . .
O118 U18 O115 93.0(6) . .
O99 U18 O115 88.6(5) . .
O58 U18 O115 106.1(4) . .
O118 U18 O21 88.7(6) . .
O99 U18 O21 92.6(5) . .
O58 U18 O21 70.0(4) . .
O115 U18 O21 37.0(4) . .
O118 U18 O107 90.8(6) . .
O99 U18 O107 88.7(5) . .
O58 U18 O107 144.4(4) . .
O115 U18 O107 108.4(4) . .
O21 U18 O107 145.2(4) . .
O118 U18 O97 92.0(6) . .
O99 U18 O97 88.5(5) . .
O58 U18 O97 171.7(4) . .
O115 U18 O97 72.2(4) . .
O21 U18 O97 109.0(4) . .
O107 U18 O97 36.3(4) . .
O118 U18 O86 86.0(5) . .
O99 U18 O86 92.4(5) . .
O58 U18 O86 74.9(4) . .
O115 U18 O86 178.7(4) . .
O21 U18 O86 143.7(4) . .
O107 U18 O86 70.8(4) . .
O97 U18 O86 107.1(4) . .
O118 U18 Na8 139.9(5) . .
O99 U18 Na8 40.2(4) . .
O58 U18 Na8 46.0(3) . .
O115 U18 Na8 87.3(3) . .
O21 U18 Na8 68.0(3) . .
O107 U18 Na8 127.0(3) . .
O97 U18 Na8 125.7(3) . .
O86 U18 Na8 94.0(3) . .
O118 U18 Na7 144.3(5) . .
O99 U18 Na7 34.2(4) . .
O58 U18 Na7 89.6(3) . .
O115 U18 Na7 119.2(3) . .
O21 U18 Na7 126.0(3) . .
O107 U18 Na7 65.9(3) . .
O97 U18 Na7 84.5(3) . .
O86 U18 Na7 61.6(3) . .
Na8 U18 Na7 62.48(15) . .
O118 U18 Na10 148.6(5) . .
O99 U18 Na10 32.9(4) . .
O58 U18 Na10 105.1(3) . .
O115 U18 Na10 59.2(3) . .
O21 U18 Na10 77.5(3) . .
O107 U18 Na10 85.2(3) . .
O97 U18 Na10 66.8(3) . .
O86 U18 Na10 121.5(3) . .
Na8 U18 Na10 59.56(15) . .
Na7 U18 Na10 59.95(14) . .
O103 U19 O98 178.0(6) . .
O103 U19 O50 92.0(5) . .
O98 U19 O50 89.0(5) . .
O103 U19 O112 90.7(6) . .
O98 U19 O112 91.1(5) . .
O50 U19 O112 37.8(4) . .
O103 U19 O77 89.5(5) . .
O98 U19 O77 89.0(5) . .
O50 U19 O77 76.6(4) . .
O112 U19 O77 114.4(4) . .
O103 U19 O107 88.2(5) . .
O98 U19 O107 91.6(5) . .
O50 U19 O107 156.3(4) . .
O112 U19 O107 118.5(4) . .
O77 U19 O107 127.1(4) . .
O103 U19 O97 90.1(5) . .
O98 U19 O97 91.0(5) . .
O50 U19 O97 119.8(5) . .
O112 U19 O97 82.1(5) . .
O77 U19 O97 163.5(4) . .
O107 U19 O97 36.5(4) . .
O103 U19 O29 89.9(5) . .
O98 U19 O29 88.1(5) . .
O50 U19 O29 113.9(4) . .
O112 U19 O29 151.7(4) . .
O77 U19 O29 37.3(4) . .
O107 U19 O29 89.8(4) . .
O97 U19 O29 126.2(4) . .
O103 U19 Na7 142.3(4) . .
O98 U19 Na7 36.2(4) . .
O50 U19 Na7 122.8(3) . .
O112 U19 Na7 125.3(3) . .
O77 U19 Na7 85.4(3) . .
O107 U19 Na7 66.1(3) . .
O97 U19 Na7 84.9(3) . .
O29 U19 Na7 64.2(3) . .
O103 U19 Na10 148.4(4) . .
O98 U19 Na10 33.5(4) . .
O50 U19 Na10 82.7(3) . .
O112 U19 Na10 66.2(3) . .
O77 U19 Na10 119.0(3) . .
O107 U19 Na10 84.8(3) . .
O97 U19 Na10 66.5(3) . .
O29 U19 Na10 120.7(3) . .
Na7 U19 Na10 59.81(14) . .
O103 U19 Na9 149.8(4) . .
O98 U19 Na9 30.0(4) . .
O50 U19 Na9 63.9(3) . .
O112 U19 Na9 81.0(3) . .
O77 U19 Na9 68.2(3) . .
O107 U19 Na9 121.3(3) . .
O97 U19 Na9 117.1(3) . .
O29 U19 Na9 84.3(3) . .
Na7 U19 Na9 58.92(14) . .
Na10 U19 Na9 51.17(14) . .
O62 U20 O22 178.6(6) . .
O62 U20 O91 87.8(5) . .
O22 U20 O91 91.4(5) . .
O62 U20 O29 90.9(5) . .
O22 U20 O29 89.5(5) . .
O91 U20 O29 156.1(4) . .
O62 U20 O77 86.7(5) . .
O22 U20 O77 92.8(5) . .
O91 U20 O77 118.4(4) . .
O29 U20 O77 37.7(4) . .
O62 U20 O111 89.3(5) . .
O22 U20 O111 92.1(5) . .
O91 U20 O111 122.0(4) . .
O29 U20 O111 81.9(4) . .
O77 U20 O111 119.2(4) . .
O62 U20 O85 90.2(5) . .
O22 U20 O85 88.5(5) . .
O91 U20 O85 36.6(4) . .
O29 U20 O85 119.5(4) . .
O77 U20 O85 82.1(4) . .
O111 U20 O85 158.6(4) . .
O62 U20 O72 91.7(5) . .
O22 U20 O72 89.2(5) . .
O91 U20 O72 84.9(4) . .
O29 U20 O72 119.0(4) . .
O77 U20 O72 156.6(4) . .
O111 U20 O72 37.3(4) . .
O85 U20 O72 121.3(4) . .
O62 U20 Na3 146.1(4) . .
O22 U20 Na3 34.1(4) . .
O91 U20 Na3 69.5(3) . .
O29 U20 Na3 120.1(3) . .
O77 U20 Na3 125.9(3) . .
O111 U20 Na3 82.6(3) . .
O85 U20 Na3 86.0(3) . .
O72 U20 Na3 62.5(3) . .
O62 U20 Na7 146.8(4) . .
O22 U20 Na7 34.2(4) . .
O91 U20 Na7 124.9(3) . .
O29 U20 Na7 62.0(3) . .
O77 U20 Na7 82.6(3) . .
O111 U20 Na7 69.3(3) . .
O85 U20 Na7 119.0(3) . .
O72 U20 Na7 86.1(3) . .
Na3 U20 Na7 58.31(14) . .
O62 U20 Na9 144.0(4) . .
O22 U20 Na9 34.7(4) . .
O91 U20 Na9 80.5(3) . .
O29 U20 Na9 86.7(3) . .
O77 U20 Na9 69.8(3) . .
O111 U20 Na9 125.7(3) . .
O85 U20 Na9 60.6(3) . .
O72 U20 Na9 120.6(3) . .
Na3 U20 Na9 58.48(14) . .
Na7 U20 Na9 58.61(14) . .
O119 S1 O121 105.5(13) . .
O119 S1 O120 114.6(14) . .
O121 S1 O120 103.4(14) . .
O119 S1 O117 113.3(12) . .
O121 S1 O117 106.3(12) . .
O120 S1 O117 112.5(12) . .
O59 P1 O10 113.0(6) . .
O59 P1 O37 112.0(6) . .
O10 P1 O37 110.7(6) . .
O59 P1 O60 105.3(6) . .
O10 P1 O60 109.0(6) . .
O37 P1 O60 106.5(6) . .
O42 P2 O93 113.4(7) . .
O42 P2 O51 111.0(7) . .
O93 P2 O51 112.0(7) . .
O42 P2 O108 108.1(7) . .
O93 P2 O108 105.9(7) . .
O51 P2 O108 105.9(7) . .
O2 P3 O56 111.6(7) . .
O2 P3 O30 113.3(6) . .
O56 P3 O30 111.1(6) . .
O2 P3 O44 106.9(6) . .
O56 P3 O44 105.1(7) . .
O30 P3 O44 108.4(6) . .
O73 P4 O9 112.6(7) . .
O73 P4 O57 111.8(7) . .
O9 P4 O57 109.6(7) . .
O73 P4 O89 105.9(7) . .
O9 P4 O89 108.8(7) . .
O57 P4 O89 107.9(7) . .
O4 P5 O6 113.6(6) . .
O4 P5 O38 111.6(6) . .
O6 P5 O38 111.5(7) . .
O4 P5 O5 106.8(6) . .
O6 P5 O5 103.8(6) . .
O38 P5 O5 109.0(6) . .
O58 P6 O3 110.9(7) . .
O58 P6 O23 112.3(7) . .
O3 P6 O23 111.9(7) . .
O58 P6 O114 107.3(7) . .
O3 P6 O114 106.4(8) . .
O23 P6 O114 107.7(7) . .
O1 Na1 O121 94.5(6) . .
O1 Na1 O14 136.8(4) . .
O121 Na1 O14 66.4(6) . .
O1 Na1 O76 81.0(4) . .
O121 Na1 O76 105.6(6) . .
O14 Na1 O76 140.1(4) . .
O1 Na1 O55 68.5(4) . .
O121 Na1 O55 80.8(6) . .
O14 Na1 O55 70.2(4) . .
O76 Na1 O55 149.4(5) . .
O1 Na1 O122 83.6(4) . .
O121 Na1 O122 170.6(7) . .
O14 Na1 O122 120.8(4) . .
O76 Na1 O122 65.0(4) . .
O55 Na1 O122 106.9(4) . .
O1 Na1 O34 147.4(5) . .
O121 Na1 O34 78.8(6) . .
O14 Na1 O34 69.6(4) . .
O76 Na1 O34 70.5(4) . .
O55 Na1 O34 139.5(5) . .
O122 Na1 O34 97.8(4) . .
O1 Na1 Na8 100.2(3) . .
O121 Na1 Na8 68.0(6) . .
O14 Na1 Na8 106.9(3) . .
O76 Na1 Na8 41.2(3) . .
O55 Na1 Na8 146.1(4) . .
O122 Na1 Na8 103.1(3) . .
O34 Na1 Na8 47.6(3) . .
O1 Na1 U8 88.0(3) . .
O121 Na1 U8 132.3(6) . .
O14 Na1 U8 134.0(3) . .
O76 Na1 U8 27.9(3) . .
O55 Na1 U8 142.0(3) . .
O122 Na1 U8 38.5(3) . .
O34 Na1 U8 74.3(3) . .
Na8 Na1 U8 64.70(16) . .
O1 Na1 Na4 136.7(3) . .
O121 Na1 Na4 42.5(5) . .
O14 Na1 Na4 44.0(3) . .
O76 Na1 Na4 102.5(3) . .
O55 Na1 Na4 101.9(3) . .
O122 Na1 Na4 137.5(3) . .
O34 Na1 Na4 42.2(3) . .
Na8 Na1 Na4 63.62(19) . .
U8 Na1 Na4 115.3(2) . .
O1 Na1 Na6 94.7(3) . .
O121 Na1 Na6 44.3(6) . .
O14 Na1 Na6 44.2(3) . .
O76 Na1 Na6 149.5(4) . .
O55 Na1 Na6 42.2(3) . .
O122 Na1 Na6 145.0(4) . .
O34 Na1 Na6 101.8(3) . .
Na8 Na1 Na6 111.6(2) . .
U8 Na1 Na6 175.8(2) . .
Na4 Na1 Na6 60.59(17) . .
O1 Na1 U4 24.4(2) . .
O121 Na1 U4 118.9(6) . .
O14 Na1 U4 142.5(3) . .
O76 Na1 U4 76.8(3) . .
O55 Na1 U4 74.1(3) . .
O122 Na1 U4 59.8(3) . .
O34 Na1 U4 146.2(3) . .
Na8 Na1 U4 109.2(2) . .
U8 Na1 U4 72.89(12) . .
Na4 Na1 U4 161.0(2) . .
Na6 Na1 U4 110.69(19) . .
O33 Na2 O10 90.4(4) . .
O33 Na2 O15 142.1(5) . .
O10 Na2 O15 71.8(4) . .
O33 Na2 O120 89.0(7) . .
O10 Na2 O120 129.8(7) . .
O15 Na2 O120 78.5(7) . .
O33 Na2 O55 76.0(4) . .
O10 Na2 O55 125.7(4) . .
O15 Na2 O55 141.5(5) . .
O120 Na2 O55 102.7(7) . .
O33 Na2 O1 144.1(5) . .
O10 Na2 O1 110.9(4) . .
O15 Na2 O1 73.6(4) . .
O120 Na2 O1 97.8(7) . .
O55 Na2 O1 68.1(4) . .
O33 Na2 Na6 49.1(3) . .
O10 Na2 Na6 139.0(4) . .
O15 Na2 Na6 143.0(4) . .
O120 Na2 Na6 65.5(6) . .
O55 Na2 Na6 47.8(3) . .
O1 Na2 Na6 102.3(3) . .
O33 Na2 U2 130.8(4) . .
O10 Na2 U2 43.7(3) . .
O15 Na2 U2 30.4(3) . .
O120 Na2 U2 106.6(6) . .
O55 Na2 U2 139.7(3) . .
O1 Na2 U2 80.9(3) . .
Na6 Na2 U2 171.7(2) . .
O33 Na2 Na11 157.7(4) . .
O10 Na2 Na11 108.1(4) . .
O15 Na2 Na11 42.0(3) . .
O120 Na2 Na11 69.8(6) . .
O55 Na2 Na11 101.5(3) . .
O1 Na2 Na11 39.6(3) . .
Na6 Na2 Na11 112.8(2) . .
U2 Na2 Na11 64.82(16) . .
O33 Na2 Na3 108.4(4) . .
O10 Na2 Na3 87.9(3) . .
O15 Na2 Na3 40.1(3) . .
O120 Na2 Na3 45.5(6) . .
O55 Na2 Na3 146.3(3) . .
O1 Na2 Na3 101.1(3) . .
Na6 Na2 Na3 109.1(2) . .
U2 Na2 Na3 62.67(15) . .
Na11 Na2 Na3 61.50(18) . .
O33 Na2 Na5 57.5(3) . .
O10 Na2 Na5 103.6(3) . .
O15 Na2 Na5 93.5(3) . .
O120 Na2 Na5 38.7(6) . .
O55 Na2 Na5 111.4(3) . .
O1 Na2 Na5 136.5(3) . .
Na6 Na2 Na5 63.67(18) . .
U2 Na2 Na5 108.73(19) . .
Na11 Na2 Na5 104.8(2) . .
Na3 Na2 Na5 53.72(17) . .
O33 Na2 Na1 108.6(4) . .
O10 Na2 Na1 147.8(4) . .
O15 Na2 Na1 103.5(3) . .
O120 Na2 Na1 77.8(6) . .
O55 Na2 Na1 41.8(3) . .
O1 Na2 Na1 40.5(3) . .
Na6 Na2 Na1 62.01(18) . .
U2 Na2 Na1 120.2(2) . .
Na11 Na2 Na1 61.49(18) . .
Na3 Na2 Na1 109.2(2) . .
Na5 Na2 Na1 108.6(2) . .
O15 Na3 O54 81.9(4) . .
O15 Na3 O22 134.5(5) . .
O54 Na3 O22 141.3(5) . .
O15 Na3 O13 85.2(4) . .
O54 Na3 O13 66.2(4) . .
O22 Na3 O13 120.3(4) . .
O15 Na3 O41 67.5(4) . .
O54 Na3 O41 149.1(4) . .
O22 Na3 O41 69.4(4) . .
O13 Na3 O41 105.3(4) . .
O15 Na3 O16 148.3(5) . .
O54 Na3 O16 71.3(4) . .
O22 Na3 O16 69.9(4) . .
O13 Na3 O16 98.7(4) . .
O41 Na3 O16 139.1(4) . .
O15 Na3 O120 73.4(6) . .
O54 Na3 O120 70.9(6) . .
O22 Na3 O120 103.0(6) . .
O13 Na3 O120 134.2(7) . .
O41 Na3 O120 103.1(6) . .
O16 Na3 O120 81.8(6) . .
O15 Na3 Na5 101.6(3) . .
O54 Na3 Na5 42.1(3) . .
O22 Na3 Na5 106.3(4) . .
O13 Na3 Na5 104.7(3) . .
O41 Na3 Na5 146.9(4) . .
O16 Na3 Na5 46.9(3) . .
O120 Na3 Na5 44.6(6) . .
O15 Na3 U3 89.1(3) . .
O54 Na3 U3 28.3(3) . .
O22 Na3 U3 135.1(4) . .
O13 Na3 U3 39.3(3) . .
O41 Na3 U3 141.0(3) . .
O16 Na3 U3 75.4(3) . .
O120 Na3 U3 99.2(6) . .
Na5 Na3 U3 65.64(16) . .
O15 Na3 Na2 38.5(3) . .
O54 Na3 Na2 56.5(3) . .
O22 Na3 Na2 140.5(4) . .
O13 Na3 Na2 99.0(3) . .
O41 Na3 Na2 98.3(3) . .
O16 Na3 Na2 110.2(3) . .
O120 Na3 Na2 41.4(6) . .
Na5 Na3 Na2 63.37(19) . .
U3 Na3 Na2 78.10(16) . .
O15 Na3 U2 25.0(3) . .
O54 Na3 U2 76.7(3) . .
O22 Na3 U2 141.6(4) . .
O13 Na3 U2 60.6(3) . .
O41 Na3 U2 73.6(3) . .
O16 Na3 U2 147.1(3) . .
O120 Na3 U2 94.9(6) . .
Na5 Na3 U2 110.2(2) . .
U3 Na3 U2 72.87(12) . .
Na2 Na3 U2 54.76(13) . .
O15 Na3 Na7 92.7(3) . .
O54 Na3 Na7 149.4(4) . .
O22 Na3 Na7 43.8(3) . .
O13 Na3 Na7 143.6(4) . .
O41 Na3 Na7 42.3(3) . .
O16 Na3 Na7 101.7(3) . .
O120 Na3 Na7 78.7(6) . .
Na5 Na3 Na7 111.3(2) . .
U3 Na3 Na7 176.7(2) . .
Na2 Na3 Na7 101.7(2) . .
U2 Na3 Na7 109.73(19) . .
O34 Na4 O87 140.4(5) . .
O34 Na4 O26 68.0(4) . .
O87 Na4 O26 148.0(5) . .
O34 Na4 O121 80.8(6) . .
O87 Na4 O121 80.7(6) . .
O26 Na4 O121 94.2(6) . .
O34 Na4 O67 147.2(5) . .
O87 Na4 O67 72.2(4) . .
O26 Na4 O67 79.8(4) . .
O121 Na4 O67 108.7(6) . .
O34 Na4 O14 70.7(4) . .
O87 Na4 O14 69.8(4) . .
O26 Na4 O14 136.4(4) . .
O121 Na4 O14 65.6(6) . .
O67 Na4 O14 142.0(5) . .
O34 Na4 O79 103.8(4) . .
O87 Na4 O79 98.6(4) . .
O26 Na4 O79 82.6(4) . .
O121 Na4 O79 172.9(7) . .
O67 Na4 O79 64.5(4) . .
O14 Na4 O79 120.9(4) . .
O34 Na4 Na12 148.7(4) . .
O87 Na4 Na12 48.0(3) . .
O26 Na4 Na12 100.4(3) . .
O121 Na4 Na12 71.0(5) . .
O67 Na4 Na12 42.0(3) . .
O14 Na4 Na12 107.7(3) . .
O79 Na4 Na12 103.2(4) . .
O34 Na4 U14 138.9(3) . .
O87 Na4 U14 75.4(3) . .
O26 Na4 U14 87.0(3) . .
O121 Na4 U14 135.1(6) . .
O67 Na4 U14 27.5(3) . .
O14 Na4 U14 135.0(3) . .
O79 Na4 U14 38.6(3) . .
Na12 Na4 U14 64.75(16) . .
O34 Na4 Na1 44.6(3) . .
O87 Na4 Na1 101.1(3) . .
O26 Na4 Na1 95.6(3) . .
O121 Na4 Na1 42.3(5) . .
O67 Na4 Na1 150.7(4) . .
O14 Na4 Na1 43.0(3) . .
O79 Na4 Na1 144.1(4) . .
Na12 Na4 Na1 112.2(2) . .
U14 Na4 Na1 176.4(2) . .
O34 Na4 Na6 103.3(3) . .
O87 Na4 Na6 42.4(3) . .
O26 Na4 Na6 137.4(4) . .
O121 Na4 Na6 43.7(6) . .
O67 Na4 Na6 104.7(3) . .
O14 Na4 Na6 43.7(3) . .
O79 Na4 Na6 138.2(4) . .
Na12 Na4 Na6 64.80(18) . .
U14 Na4 Na6 116.7(2) . .
Na1 Na4 Na6 59.69(17) . .
O34 Na4 U15 25.3(3) . .
O87 Na4 U15 138.7(4) . .
O26 Na4 U15 73.2(3) . .
O121 Na4 U15 105.1(6) . .
O67 Na4 U15 137.8(4) . .
O14 Na4 U15 75.6(3) . .
O79 Na4 U15 80.1(3) . .
Na12 Na4 U15 172.5(3) . .
U14 Na4 U15 117.97(18) . .
Na1 Na4 U15 65.28(15) . .
Na6 Na4 U15 117.1(2) . .
O54 Na5 O27 140.4(5) . .
O54 Na5 O120 80.7(7) . .
O27 Na5 O120 91.8(7) . .
O54 Na5 O30 90.2(4) . .
O27 Na5 O30 71.5(4) . .
O120 Na5 O30 140.8(7) . .
O54 Na5 O16 77.6(4) . .
O27 Na5 O16 141.6(5) . .
O120 Na5 O16 89.9(7) . .
O30 Na5 O16 125.4(4) . .
O54 Na5 O17 145.4(5) . .
O27 Na5 O17 74.0(4) . .
O120 Na5 O17 98.6(7) . .
O30 Na5 O17 109.7(4) . .
O16 Na5 O17 67.8(4) . .
O54 Na5 Na3 48.4(3) . .
O27 Na5 Na3 143.2(4) . .
O120 Na5 Na3 51.6(6) . .
O30 Na5 Na3 138.0(4) . .
O16 Na5 Na3 49.5(3) . .
O17 Na5 Na3 104.5(4) . .
O54 Na5 U9 129.8(4) . .
O27 Na5 U9 29.8(3) . .
O120 Na5 U9 120.0(6) . .
O30 Na5 U9 43.7(3) . .
O16 Na5 U9 139.7(4) . .
O17 Na5 U9 80.7(3) . .
Na3 Na5 U9 170.4(2) . .
O54 Na5 Na12 156.4(4) . .
O27 Na5 Na12 44.1(3) . .
O120 Na5 Na12 75.9(6) . .
O30 Na5 Na12 109.6(4) . .
O16 Na5 Na12 99.7(3) . .
O17 Na5 Na12 39.5(3) . .
Na3 Na5 Na12 112.3(2) . .
U9 Na5 Na12 66.45(16) . .
O54 Na5 Na2 56.9(3) . .
O27 Na5 Na2 92.8(3) . .
O120 Na5 Na2 40.4(6) . .
O30 Na5 Na2 103.6(3) . .
O16 Na5 Na2 112.4(4) . .
O17 Na5 Na2 137.4(3) . .
Na3 Na5 Na2 62.90(18) . .
U9 Na5 Na2 107.8(2) . .
Na12 Na5 Na2 104.4(2) . .
O54 Na5 Na6 107.1(4) . .
O27 Na5 Na6 40.4(3) . .
O120 Na5 Na6 58.5(6) . .
O30 Na5 Na6 89.0(3) . .
O16 Na5 Na6 145.6(4) . .
O17 Na5 Na6 101.5(3) . .
Na3 Na5 Na6 107.7(2) . .
U9 Na5 Na6 63.01(15) . .
Na12 Na5 Na6 62.06(17) . .
Na2 Na5 Na6 52.83(16) . .
O54 Na5 Na9 109.5(4) . .
O27 Na5 Na9 103.8(3) . .
O120 Na5 Na9 69.6(6) . .
O30 Na5 Na9 147.7(4) . .
O16 Na5 Na9 41.9(3) . .
O17 Na5 Na9 41.3(3) . .
Na3 Na5 Na9 63.49(19) . .
U9 Na5 Na9 120.4(2) . .
Na12 Na5 Na9 59.75(18) . .
Na2 Na5 Na9 108.5(2) . .
Na6 Na5 Na9 108.2(2) . .
O27 Na6 O55 148.2(5) . .
O27 Na6 O87 68.6(4) . .
O55 Na6 O87 139.3(4) . .
O27 Na6 O33 79.7(4) . .
O55 Na6 O33 72.4(4) . .
O87 Na6 O33 147.9(5) . .
O27 Na6 O121 95.4(6) . .
O55 Na6 O121 80.3(6) . .
O87 Na6 O121 78.6(6) . .
O33 Na6 O121 109.7(6) . .
O27 Na6 O14 136.0(4) . .
O55 Na6 O14 70.3(4) . .
O87 Na6 O14 69.3(4) . .
O33 Na6 O14 142.7(4) . .
O121 Na6 O14 64.4(6) . .
O27 Na6 O65 83.1(4) . .
O55 Na6 O65 97.9(4) . .
O87 Na6 O65 106.2(4) . .
O33 Na6 O65 64.2(4) . .
O121 Na6 O65 173.9(6) . .
O14 Na6 O65 120.5(4) . .
O27 Na6 Na2 100.5(3) . .
O55 Na6 Na2 48.2(3) . .
O87 Na6 Na2 145.9(4) . .
O33 Na6 Na2 43.5(3) . .
O121 Na6 Na2 70.1(5) . .
O14 Na6 Na2 107.3(3) . .
O65 Na6 Na2 104.3(3) . .
O27 Na6 U1 86.8(3) . .
O55 Na6 U1 75.3(3) . .
O87 Na6 U1 140.9(4) . .
O33 Na6 U1 27.1(3) . .
O121 Na6 U1 135.5(6) . .
O14 Na6 U1 135.5(3) . .
O65 Na6 U1 38.6(3) . .
Na2 Na6 U1 65.87(16) . .
O27 Na6 Na1 137.5(4) . .
O55 Na6 Na1 43.4(3) . .
O87 Na6 Na1 100.5(3) . .
O33 Na6 Na1 106.1(3) . .
O121 Na6 Na1 42.5(5) . .
O14 Na6 Na1 43.1(3) . .
O65 Na6 Na1 138.0(3) . .
Na2 Na6 Na1 64.93(19) . .
U1 Na6 Na1 117.7(2) . .
O27 Na6 Na4 94.8(3) . .
O55 Na6 Na4 102.3(3) . .
O87 Na6 Na4 41.8(3) . .
O33 Na6 Na4 151.1(4) . .
O121 Na6 Na4 42.1(5) . .
O14 Na6 Na4 43.5(3) . .
O65 Na6 Na4 143.8(3) . .
Na2 Na6 Na4 111.6(2) . .
U1 Na6 Na4 177.3(2) . .
Na1 Na6 Na4 59.72(17) . .
O27 Na6 U13 73.3(3) . .
O55 Na6 U13 138.5(3) . .
O87 Na6 U13 26.0(3) . .
O33 Na6 U13 138.6(4) . .
O121 Na6 U13 103.6(5) . .
O14 Na6 U13 74.4(3) . .
O65 Na6 U13 81.6(3) . .
Na2 Na6 U13 171.1(2) . .
U1 Na6 U13 119.30(18) . .
Na1 Na6 U13 115.09(19) . .
Na4 Na6 U13 63.35(15) . .
O99 Na7 O119 75.2(6) . .
O99 Na7 O41 150.6(5) . .
O119 Na7 O41 83.8(6) . .
O99 Na7 O98 68.2(4) . .
O119 Na7 O98 102.3(6) . .
O41 Na7 O98 137.7(5) . .
O99 Na7 O49 82.6(4) . .
O119 Na7 O49 73.1(6) . .
O41 Na7 O49 71.6(4) . .
O98 Na7 O49 150.5(5) . .
O99 Na7 O45 84.1(4) . .
O119 Na7 O45 135.1(6) . .
O41 Na7 O45 96.9(4) . .
O98 Na7 O45 106.4(5) . .
O49 Na7 O45 64.9(4) . .
O99 Na7 O22 134.7(5) . .
O119 Na7 O22 101.1(6) . .
O41 Na7 O22 69.1(4) . .
O98 Na7 O22 68.6(4) . .
O49 Na7 O22 140.7(5) . .
O45 Na7 O22 121.3(5) . .
O99 Na7 Na11 102.7(4) . .
O119 Na7 Na11 45.9(5) . .
O41 Na7 Na11 48.3(3) . .
O98 Na7 Na11 147.4(4) . .
O49 Na7 Na11 42.1(3) . .
O45 Na7 Na11 103.5(4) . .
O22 Na7 Na11 105.9(4) . .
O99 Na7 U10 88.7(3) . .
O119 Na7 U10 100.6(5) . .
O41 Na7 U10 74.9(3) . .
O98 Na7 U10 141.7(4) . .
O49 Na7 U10 27.5(3) . .
O45 Na7 U10 38.6(3) . .
O22 Na7 U10 135.3(4) . .
Na11 Na7 U10 65.17(17) . .
O99 Na7 Na8 38.0(3) . .
O119 Na7 Na8 43.6(5) . .
O41 Na7 Na8 113.5(3) . .
O98 Na7 Na8 97.8(3) . .
O49 Na7 Na8 58.2(3) . .
O45 Na7 Na8 98.1(3) . .
O22 Na7 Na8 140.3(4) . .
Na11 Na7 Na8 65.14(19) . .
U10 Na7 Na8 78.49(17) . .
O99 Na7 Na3 137.2(4) . .
O119 Na7 Na3 67.0(5) . .
O41 Na7 Na3 43.2(3) . .
O98 Na7 Na3 100.4(4) . .
O49 Na7 Na3 104.1(3) . .
O45 Na7 Na3 137.5(4) . .
O22 Na7 Na3 42.5(3) . .
Na11 Na7 Na3 64.15(19) . .
U10 Na7 Na3 116.8(2) . .
Na8 Na7 Na3 110.4(2) . .
O99 Na7 U18 24.5(3) . .
O119 Na7 U18 96.7(5) . .
O41 Na7 U18 147.5(3) . .
O98 Na7 U18 74.1(3) . .
O49 Na7 U18 77.5(3) . .
O45 Na7 U18 60.1(3) . .
O22 Na7 U18 141.3(3) . .
Na11 Na7 U18 111.1(2) . .
U10 Na7 U18 73.04(12) . .
Na8 Na7 U18 54.37(14) . .
Na3 Na7 U18 161.6(2) . .
O76 Na8 O99 141.5(5) . .
O76 Na8 O58 91.6(5) . .
O99 Na8 O58 70.8(4) . .
O76 Na8 O26 143.2(5) . .
O99 Na8 O26 75.0(4) . .
O58 Na8 O26 110.7(4) . .
O76 Na8 O34 76.3(4) . .
O99 Na8 O34 141.8(5) . .
O58 Na8 O34 126.0(5) . .
O26 Na8 O34 66.9(4) . .
O76 Na8 O119 89.7(6) . .
O99 Na8 O119 76.0(6) . .
O58 Na8 O119 127.3(6) . .
O26 Na8 O119 98.4(6) . .
O34 Na8 O119 105.4(6) . .
O76 Na8 Na1 48.1(3) . .
O99 Na8 Na1 142.7(4) . .
O58 Na8 Na1 139.2(4) . .
O26 Na8 Na1 102.5(4) . .
O34 Na8 Na1 49.2(3) . .
O119 Na8 Na1 67.4(5) . .
O76 Na8 U18 130.9(4) . .
O99 Na8 U18 30.1(3) . .
O58 Na8 U18 43.0(3) . .
O26 Na8 U18 81.9(3) . .
O34 Na8 U18 139.8(3) . .
O119 Na8 U18 103.8(5) . .
Na1 Na8 U18 170.5(2) . .
O76 Na8 Na10 156.5(4) . .
O99 Na8 Na10 43.5(3) . .
O58 Na8 Na10 108.4(4) . .
O26 Na8 Na10 40.1(3) . .
O34 Na8 Na10 100.4(3) . .
O119 Na8 Na10 68.5(5) . .
Na1 Na8 Na10 112.2(2) . .
U18 Na8 Na10 65.86(16) . .
O76 Na8 Na7 107.7(4) . .
O99 Na8 Na7 40.4(3) . .
O58 Na8 Na7 88.2(3) . .
O26 Na8 Na7 102.1(3) . .
O34 Na8 Na7 145.8(4) . .
O119 Na8 Na7 42.1(5) . .
Na1 Na8 Na7 107.5(2) . .
U18 Na8 Na7 63.15(16) . .
Na10 Na8 Na7 62.05(18) . .
O76 Na8 Na4 107.3(4) . .
O99 Na8 Na4 104.9(4) . .
O58 Na8 Na4 148.3(4) . .
O26 Na8 Na4 40.9(3) . .
O34 Na8 Na4 41.1(3) . .
O119 Na8 Na4 79.2(5) . .
Na1 Na8 Na4 61.85(19) . .
U18 Na8 Na4 121.5(2) . .
Na10 Na8 Na4 61.40(19) . .
Na7 Na8 Na4 109.0(2) . .
O76 Na8 U8 19.8(3) . .
O99 Na8 U8 144.6(4) . .
O58 Na8 U8 79.4(3) . .
O26 Na8 U8 135.1(3) . .
O34 Na8 U8 72.1(3) . .
O119 Na8 U8 109.5(5) . .
Na1 Na8 U8 60.31(15) . .
U18 Na8 U8 122.12(19) . .
Na10 Na8 U8 171.7(2) . .
Na7 Na8 U8 122.3(2) . .
Na4 Na8 U8 110.5(2) . .
O17 Na9 O46 81.8(4) . .
O17 Na9 O16 67.6(4) . .
O46 Na9 O16 149.1(5) . .
O17 Na9 O117 75.4(5) . .
O46 Na9 O117 71.8(5) . .
O16 Na9 O117 103.0(5) . .
O17 Na9 O98 151.0(5) . .
O46 Na9 O98 73.2(4) . .
O16 Na9 O98 137.4(5) . .
O117 Na9 O98 83.0(5) . .
O17 Na9 O96 83.1(4) . .
O46 Na9 O96 66.0(4) . .
O16 Na9 O96 104.8(4) . .
O117 Na9 O96 134.7(6) . .
O98 Na9 O96 99.4(5) . .
O17 Na9 O22 135.1(5) . .
O46 Na9 O22 141.0(5) . .
O16 Na9 O22 69.7(4) . .
O117 Na9 O22 101.9(5) . .
O98 Na9 O22 67.8(4) . .
O96 Na9 O22 121.0(5) . .
O17 Na9 Na10 102.9(3) . .
O46 Na9 Na10 42.2(3) . .
O16 Na9 Na10 147.6(4) . .
O117 Na9 Na10 45.4(4) . .
O98 Na9 Na10 48.4(3) . .
O96 Na9 Na10 104.5(4) . .
O22 Na9 Na10 105.8(4) . .
O17 Na9 U16 88.2(3) . .
O46 Na9 U16 28.0(3) . .
O16 Na9 U16 140.8(4) . .
O117 Na9 U16 99.8(5) . .
O98 Na9 U16 76.7(3) . .
O96 Na9 U16 39.4(3) . .
O22 Na9 U16 135.2(4) . .
Na10 Na9 U16 65.36(16) . .
O17 Na9 Na12 38.9(3) . .
O46 Na9 Na12 56.5(3) . .
O16 Na9 Na12 98.2(3) . .
O117 Na9 Na12 43.0(4) . .
O98 Na9 Na12 112.7(4) . .
O96 Na9 Na12 97.8(4) . .
O22 Na9 Na12 141.0(4) . .
Na10 Na9 Na12 64.4(2) . .
U16 Na9 Na12 77.57(17) . .
O17 Na9 U7 72.1(3) . .
O46 Na9 U7 140.0(4) . .
O16 Na9 U7 25.2(3) . .
O117 Na9 U7 126.9(5) . .
O98 Na9 U7 136.9(4) . .
O96 Na9 U7 81.0(3) . .
O22 Na9 U7 75.2(3) . .
Na10 Na9 U7 172.2(2) . .
U16 Na9 U7 119.58(18) . .
Na12 Na9 U7 109.9(2) . .
O17 Na9 Na5 41.8(3) . .
O46 Na9 Na5 115.2(4) . .
O16 Na9 Na5 41.1(3) . .
O117 Na9 Na5 66.2(4) . .
O98 Na9 Na5 141.4(4) . .
O96 Na9 Na5 118.8(4) . .
O22 Na9 Na5 95.3(3) . .
Na10 Na9 Na5 110.9(2) . .
U16 Na9 Na5 129.4(2) . .
Na12 Na9 Na5 58.94(18) . .
U7 Na9 Na5 61.40(14) . .
O46 Na10 O26 139.8(5) . .
O46 Na10 O42 89.7(5) . .
O26 Na10 O42 72.2(4) . .
O46 Na10 O117 78.0(6) . .
O26 Na10 O117 94.3(6) . .
O42 Na10 O117 142.1(6) . .
O46 Na10 O99 144.9(5) . .
O26 Na10 O99 74.8(4) . .
O42 Na10 O99 112.2(5) . .
O117 Na10 O99 97.3(6) . .
O46 Na10 O98 77.6(4) . .
O26 Na10 O98 141.8(5) . .
O42 Na10 O98 127.2(5) . .
O117 Na10 O98 85.4(5) . .
O99 Na10 O98 67.4(4) . .
O46 Na10 Na9 48.0(3) . .
O26 Na10 Na9 142.2(4) . .
O42 Na10 Na9 137.2(4) . .
O117 Na10 Na9 48.0(5) . .
O99 Na10 Na9 103.5(4) . .
O98 Na10 Na9 48.7(3) . .
O46 Na10 U17 129.9(4) . .
O26 Na10 U17 30.3(3) . .
O42 Na10 U17 44.3(3) . .
O117 Na10 U17 123.2(5) . .
O99 Na10 U17 82.0(3) . .
O98 Na10 U17 141.1(4) . .
Na9 Na10 U17 169.7(3) . .
O46 Na10 Na8 155.6(4) . .
O26 Na10 Na8 43.2(3) . .
O42 Na10 Na8 109.8(4) . .
O117 Na10 Na8 77.6(5) . .
O99 Na10 Na8 40.1(3) . .
O98 Na10 Na8 100.3(4) . .
Na9 Na10 Na8 112.6(2) . .
U17 Na10 Na8 65.92(16) . .
O46 Na10 U16 20.0(3) . .
O26 Na10 U16 143.9(4) . .
O42 Na10 U16 77.8(3) . .
O117 Na10 U16 97.2(5) . .
O99 Na10 U16 136.6(4) . .
O98 Na10 U16 73.4(3) . .
Na9 Na10 U16 59.97(16) . .
U17 Na10 U16 121.74(19) . .
Na8 Na10 U16 172.3(2) . .
O46 Na10 Na4 106.6(4) . .
O26 Na10 Na4 40.0(3) . .
O42 Na10 Na4 89.2(4) . .
O117 Na10 Na4 61.2(5) . .
O99 Na10 Na4 101.0(4) . .
O98 Na10 Na4 143.7(4) . .
Na9 Na10 Na4 106.8(2) . .
U17 Na10 Na4 63.26(15) . .
Na8 Na10 Na4 60.94(18) . .
U16 Na10 Na4 121.8(2) . .
O46 Na10 Na12 55.5(3) . .
O26 Na10 Na12 93.0(4) . .
O42 Na10 Na12 102.8(4) . .
O117 Na10 Na12 41.2(5) . .
O99 Na10 Na12 136.6(4) . .
O98 Na10 Na12 110.5(4) . .
Na9 Na10 Na12 61.80(19) . .
U17 Na10 Na12 108.2(2) . .
Na8 Na10 Na12 104.5(2) . .
U16 Na10 Na12 74.40(16) . .
Na4 Na10 Na12 53.49(17) . .
O49 Na11 O1 139.4(5) . .
O49 Na11 O119 80.6(6) . .
O1 Na11 O119 93.2(6) . .
O49 Na11 O38 88.9(5) . .
O1 Na11 O38 71.7(4) . .
O119 Na11 O38 142.4(6) . .
O49 Na11 O15 145.1(5) . .
O1 Na11 O15 75.2(4) . .
O119 Na11 O15 95.5(6) . .
O38 Na11 O15 112.6(4) . .
O49 Na11 O41 77.0(4) . .
O1 Na11 O41 143.1(5) . .
O119 Na11 O41 86.3(6) . .
O38 Na11 O41 126.6(5) . .
O15 Na11 O41 68.1(4) . .
O49 Na11 Na7 49.7(3) . .
O1 Na11 Na7 141.6(4) . .
O119 Na11 Na7 48.5(6) . .
O38 Na11 Na7 138.2(4) . .
O15 Na11 Na7 102.6(3) . .
O41 Na11 Na7 48.7(3) . .
O49 Na11 U4 129.0(4) . .
O1 Na11 U4 30.2(3) . .
O119 Na11 U4 122.2(6) . .
O38 Na11 U4 43.9(3) . .
O15 Na11 U4 82.3(3) . .
O41 Na11 U4 141.3(3) . .
Na7 Na11 U4 169.4(3) . .
O49 Na11 Na2 156.6(4) . .
O1 Na11 Na2 43.6(3) . .
O119 Na11 Na2 75.9(6) . .
O38 Na11 Na2 109.7(4) . .
O15 Na11 Na2 39.9(3) . .
O41 Na11 Na2 101.3(3) . .
Na7 Na11 Na2 111.7(2) . .
U4 Na11 Na2 66.15(16) . .
O49 Na11 U10 19.2(3) . .
O1 Na11 U10 143.4(4) . .
O119 Na11 U10 99.0(6) . .
O38 Na11 U10 77.8(3) . .
O15 Na11 U10 136.8(4) . .
O41 Na11 U10 72.4(3) . .
Na7 Na11 U10 60.96(16) . .
U4 Na11 U10 121.49(19) . .
Na2 Na11 U10 172.3(2) . .
O49 Na11 Na3 110.2(4) . .
O1 Na11 Na3 103.8(3) . .
O119 Na11 Na3 67.0(5) . .
O38 Na11 Na3 149.1(4) . .
O15 Na11 Na3 39.7(3) . .
O41 Na11 Na3 42.6(3) . .
Na7 Na11 Na3 63.11(19) . .
U4 Na11 Na3 120.5(2) . .
Na2 Na11 Na3 60.19(18) . .
U10 Na11 Na3 112.7(2) . .
O49 Na11 U2 142.0(4) . .
O1 Na11 U2 75.4(3) . .
O119 Na11 U2 119.2(6) . .
O38 Na11 U2 90.9(3) . .
O15 Na11 U2 23.7(3) . .
O41 Na11 U2 72.8(3) . .
Na7 Na11 U2 117.5(2) . .
U4 Na11 U2 70.35(12) . .
Na2 Na11 U2 54.73(14) . .
U10 Na11 U2 125.37(19) . .
Na3 Na11 U2 58.99(14) . .
O67 Na12 O17 143.3(5) . .
O67 Na12 O9 91.7(5) . .
O17 Na12 O9 72.1(4) . .
O67 Na12 O117 89.7(6) . .
O17 Na12 O117 77.8(5) . .
O9 Na12 O117 130.5(6) . .
O67 Na12 O87 76.1(4) . .
O17 Na12 O87 140.1(5) . .
O9 Na12 O87 125.4(5) . .
O117 Na12 O87 102.8(5) . .
O67 Na12 O27 143.4(5) . .
O17 Na12 O27 73.0(4) . .
O9 Na12 O27 110.0(4) . .
O117 Na12 O27 97.1(5) . .
O87 Na12 O27 67.4(4) . .
O67 Na12 Na4 48.5(3) . .
O17 Na12 Na4 143.8(4) . .
O9 Na12 Na4 139.3(4) . .
O117 Na12 Na4 67.2(4) . .
O87 Na12 Na4 47.0(3) . .
O27 Na12 Na4 101.7(3) . .
O67 Na12 U6 131.8(4) . .
O17 Na12 U6 30.0(3) . .
O9 Na12 U6 43.9(3) . .
O117 Na12 U6 105.5(5) . .
O87 Na12 U6 139.4(4) . .
O27 Na12 U6 80.8(3) . .
Na4 Na12 U6 172.5(3) . .
O67 Na12 Na5 155.8(4) . .
O17 Na12 Na5 43.0(3) . .
O9 Na12 Na5 109.5(3) . .
O117 Na12 Na5 67.8(4) . .
O87 Na12 Na5 99.5(3) . .
O27 Na12 Na5 39.4(3) . .
Na4 Na12 Na5 111.3(2) . .
U6 Na12 Na5 66.14(15) . .
O67 Na12 Na9 108.4(4) . .
O17 Na12 Na9 41.8(3) . .
O9 Na12 Na9 90.7(3) . .
O117 Na12 Na9 42.8(4) . .
O87 Na12 Na9 143.8(4) . .
O27 Na12 Na9 100.7(3) . .
Na4 Na12 Na9 108.3(2) . .
U6 Na12 Na9 64.27(15) . .
Na5 Na12 Na9 61.31(18) . .
O67 Na12 U14 20.1(3) . .
O17 Na12 U14 145.8(4) . .
O9 Na12 U14 78.7(3) . .
O117 Na12 U14 109.8(5) . .
O87 Na12 U14 72.4(3) . .
O27 Na12 U14 135.5(3) . .
Na4 Na12 U14 60.65(15) . .
U6 Na12 U14 122.37(18) . .
Na5 Na12 U14 171.1(2) . .
Na9 Na12 U14 123.2(2) . .
O67 Na12 Na10 57.0(4) . .
O17 Na12 Na10 95.3(4) . .
O9 Na12 Na10 106.0(4) . .
O117 Na12 Na10 39.0(4) . .
O87 Na12 Na10 110.1(3) . .
O27 Na12 Na10 135.9(3) . .
Na4 Na12 Na10 63.13(19) . .
U6 Na12 Na10 110.2(2) . .
Na5 Na12 Na10 104.3(2) . .
Na9 Na12 Na10 53.83(17) . .
U14 Na12 Na10 75.77(16) . .
O127 Na13 O156 98.8(9) . .
O127 Na13 O134 167.4(8) . 4_556
O156 Na13 O134 92.7(9) . 4_556
O127 Na13 O141 92.6(8) . .
O156 Na13 O141 101.4(10) . .
O134 Na13 O141 90.1(8) 4_556 .
O127 Na13 O125 87.5(6) . 4_556
O156 Na13 O125 81.9(8) . 4_556
O134 Na13 O125 89.1(7) 4_556 4_556
O141 Na13 O125 176.7(8) . 4_556
O127 Na13 O104 83.6(6) . 4_556
O156 Na13 O104 168.3(9) . 4_556
O134 Na13 O104 84.2(7) 4_556 4_556
O141 Na13 O104 90.0(7) . 4_556
O125 Na13 O104 86.7(6) 4_556 4_556
O127 Na13 Na17 134.2(7) . 4_556
O156 Na13 Na17 76.3(8) . 4_556
O134 Na13 Na17 44.2(7) 4_556 4_556
O141 Na13 Na17 133.1(9) . 4_556
O125 Na13 Na17 46.8(6) 4_556 4_556
O104 Na13 Na17 93.8(6) 4_556 4_556
O127 Na13 U10 73.7(5) . 4_556
O156 Na13 U10 156.3(8) . 4_556
O134 Na13 U10 93.8(6) 4_556 4_556
O141 Na13 U10 101.4(7) . 4_556
O125 Na13 U10 75.5(4) 4_556 4_556
O104 Na13 U10 14.9(3) 4_556 4_556
Na17 Na13 U10 92.8(5) 4_556 4_556
O131 Na14 O123 81.6(6) . .
O131 Na14 O52 140.6(7) . 4_545
O123 Na14 O52 82.0(5) . 4_545
O131 Na14 O69 86.9(6) . 1_545
O123 Na14 O69 81.1(5) . 1_545
O52 Na14 O69 125.3(6) 4_545 1_545
O131 Na14 O144 139.8(7) . 4_545
O123 Na14 O144 118.7(7) . 4_545
O52 Na14 O144 79.1(6) 4_545 4_545
O69 Na14 O144 64.9(5) 1_545 4_545
O131 Na14 U4 74.1(5) . 1_545
O123 Na14 U4 73.6(4) . 1_545
O52 Na14 U4 133.6(5) 4_545 1_545
O69 Na14 U4 14.3(3) 1_545 1_545
O144 Na14 U4 79.1(5) 4_545 1_545
O152 Na15 O138 96.7(10) . 3_746
O152 Na15 O80 174.3(11) . 3_746
O138 Na15 O80 81.9(8) 3_746 3_746
O152 Na15 O146 93.1(10) . .
O138 Na15 O146 88.8(9) 3_746 .
O80 Na15 O146 92.4(8) 3_746 .
O152 Na15 U15 163.6(9) . 3_746
O138 Na15 U15 94.2(7) 3_746 3_746
O80 Na15 U15 14.0(3) 3_746 3_746
O146 Na15 U15 99.5(7) . 3_746
O148 Na16 O148 172(2) . 2_655
O148 Na16 O137 88.0(9) . 2_655
O148 Na16 O137 97.8(10) 2_655 2_655
O148 Na16 O137 97.8(10) . .
O148 Na16 O137 88.0(9) 2_655 .
O137 Na16 O137 90.2(15) 2_655 .
O148 Na16 O145 93.3(11) . 2_655
O148 Na16 O145 80.2(10) 2_655 2_655
O137 Na16 O145 98.2(7) 2_655 2_655
O137 Na16 O145 166.3(9) . 2_655
O148 Na16 O145 80.2(10) . .
O148 Na16 O145 93.3(11) 2_655 .
O137 Na16 O145 166.3(9) 2_655 .
O137 Na16 O145 98.2(7) . .
O145 Na16 O145 75.7(13) 2_655 .
O136 Na17 O110 110.0(12) . 4
O136 Na17 O134 106.1(13) . .
O110 Na17 O134 142.9(14) 4 .
O136 Na17 O125 82.4(11) . .
O110 Na17 O125 87.2(10) 4 .
O134 Na17 O125 89.8(11) . .
O136 Na17 Na13 105.9(11) . 4
O110 Na17 Na13 114.7(10) 4 4
O134 Na17 Na13 45.3(7) . 4
O125 Na17 Na13 46.3(6) . 4
O136 Na17 U7 110.8(10) . 4
O110 Na17 U7 11.0(4) 4 4
O134 Na17 U7 138.2(11) . 4
O125 Na17 U7 76.7(7) . 4
Na13 Na17 U7 104.6(7) 4 4
O144 Na18 O147 85.8(13) . .
O144 Na18 O143 90.7(12) . 4_546
O147 Na18 O143 85.6(12) . 4_546
O159 Na19 O160 83.3(15) . .
U4 O1 Na11 109.1(5) . .
U4 O1 Na1 121.2(5) . .
Na11 O1 Na1 104.0(4) . .
U4 O1 Na2 124.1(5) . .
Na11 O1 Na2 96.7(4) . .
Na1 O1 Na2 97.7(4) . .
P3 O2 U3 138.1(6) . .
P6 O3 U10 134.9(7) . .
P5 O4 U10 133.3(7) . .
P5 O6 U8 135.6(7) . .
O122 O7 U8 68.4(6) . .
O122 O7 U4 116.4(7) . .
U8 O7 U4 135.4(5) . .
O43 O8 U7 69.7(6) . .
O43 O8 U3 69.9(6) . .
U7 O8 U3 121.4(5) . .
P4 O9 U6 138.1(7) . .
P4 O9 Na12 126.2(7) . .
U6 O9 Na12 90.7(4) . .
P1 O10 Na2 129.1(7) . .
P1 O10 U2 135.4(7) . .
Na2 O10 U2 92.5(4) . .
O100 O12 U6 73.6(6) . .
O100 O12 U9 68.9(6) . .
U6 O12 U9 124.1(5) . .
O19 O13 U3 73.2(6) . .
O19 O13 Na3 107.5(7) . .
U3 O13 Na3 95.6(4) . .
U12 O14 Na1 123.4(5) . .
U12 O14 Na4 123.4(5) . .
Na1 O14 Na4 92.9(4) . .
U12 O14 Na6 122.9(5) . .
Na1 O14 Na6 92.8(4) . .
Na4 O14 Na6 92.8(4) . .
U2 O15 Na2 108.9(5) . .
U2 O15 Na3 120.6(5) . .
Na2 O15 Na3 101.4(4) . .
U2 O15 Na11 123.4(5) . .
Na2 O15 Na11 98.1(4) . .
Na3 O15 Na11 100.2(4) . .
U7 O16 Na5 125.1(6) . .
U7 O16 Na9 118.5(5) . .
Na5 O16 Na9 97.0(4) . .
U7 O16 Na3 128.5(6) . .
Na5 O16 Na3 83.7(4) . .
Na9 O16 Na3 94.9(4) . .
U6 O17 Na12 109.8(5) . .
U6 O17 Na9 122.3(5) . .
Na12 O17 Na9 99.3(5) . .
U6 O17 Na5 125.7(5) . .
Na12 O17 Na5 97.5(4) . .
Na9 O17 Na5 96.9(4) . .
O82 O18 U2 72.9(6) . .
O82 O18 U11 71.4(6) . .
U2 O18 U11 123.5(5) . .
O13 O19 U3 69.3(6) . .
O13 O19 U2 117.9(7) . .
U3 O19 U2 135.5(5) . .
O65 O20 U1 69.2(6) . .
O65 O20 U9 116.3(7) . .
U1 O20 U9 133.3(5) . .
O115 O21 U18 71.5(7) . .
O115 O21 U17 72.5(7) . .
U18 O21 U17 125.5(5) . .
U20 O22 Na3 122.6(6) . .
U20 O22 Na7 123.0(6) . .
Na3 O22 Na7 93.7(4) . .
U20 O22 Na9 122.4(6) . .
Na3 O22 Na9 93.7(5) . .
Na7 O22 Na9 93.4(4) . .
P6 O23 U8 137.2(7) . .
O68 O24 U5 72.1(6) . .
O68 O24 U1 73.2(6) . .
U5 O24 U1 124.1(5) . .
O102 O25 U5 73.7(7) . .
O102 O25 U12 71.5(6) . .
U5 O25 U12 128.6(6) . .
U17 O26 Na10 109.1(5) . .
U17 O26 Na4 122.0(6) . .
Na10 O26 Na4 102.5(5) . .
U17 O26 Na8 124.2(5) . .
Na10 O26 Na8 96.8(4) . .
Na4 O26 Na8 97.8(4) . .
U9 O27 Na5 110.5(5) . .
U9 O27 Na6 120.9(5) . .
Na5 O27 Na6 102.1(4) . .
U9 O27 Na12 124.1(5) . .
Na5 O27 Na12 96.5(4) . .
Na6 O27 Na12 98.3(4) . .
O48 O28 U2 73.7(6) . .
O48 O28 U4 69.5(6) . .
U2 O28 U4 123.9(5) . .
O77 O29 U20 71.0(7) . .
O77 O29 U19 69.6(7) . .
U20 O29 U19 123.3(5) . .
P3 O30 U9 135.5(7) . .
P3 O30 Na5 128.8(7) . .
U9 O30 Na5 92.1(4) . .
O47 O31 U13 71.1(6) . .
O47 O31 U9 70.5(6) . .
U13 O31 U9 122.8(5) . .
U1 O33 Na2 135.4(6) . .
U1 O33 Na6 113.0(6) . .
Na2 O33 Na6 87.4(4) . .
U15 O34 Na4 119.1(6) . .
U15 O34 Na8 125.9(6) . .
Na4 O34 Na8 96.6(4) . .
U15 O34 Na1 129.0(5) . .
Na4 O34 Na1 93.1(4) . .
Na8 O34 Na1 83.2(4) . .
O106 O36 U13 73.2(6) . .
O106 O36 U12 72.1(6) . .
U13 O36 U12 125.6(5) . .
P1 O37 U3 131.8(6) . .
P5 O38 U4 138.7(6) . .
P5 O38 Na11 126.7(6) . .
U4 O38 Na11 89.5(4) . .
O66 O39 U4 71.8(6) . .
O66 O39 U5 71.8(6) . .
U4 O39 U5 124.6(5) . .
O101 O40 U17 71.1(7) . .
O101 O40 U15 70.1(7) . .
U17 O40 U15 121.9(5) . .
U11 O41 Na11 124.9(5) . .
U11 O41 Na7 131.3(6) . .
Na11 O41 Na7 83.0(4) . .
U11 O41 Na3 117.5(5) . .
Na11 O41 Na3 95.9(4) . .
Na7 O41 Na3 94.4(4) . .
P2 O42 U17 136.2(7) . .
P2 O42 Na10 129.1(7) . .
U17 O42 Na10 91.1(4) . .
O8 O43 U7 72.4(6) . .
O8 O43 U3 73.7(6) . .
U7 O43 U3 125.4(5) . .
O86 O45 U10 73.8(7) . .
O86 O45 Na7 110.5(8) . .
U10 O45 Na7 96.9(5) . .
U16 O46 Na10 134.5(6) . .
U16 O46 Na9 111.2(5) . .
Na10 O46 Na9 89.8(4) . .
O31 O47 U9 72.0(6) . .
O31 O47 U13 71.4(6) . .
U9 O47 U13 123.9(5) . .
O28 O48 U4 74.4(6) . .
O28 O48 U2 70.2(6) . .
U4 O48 U2 124.8(5) . .
U10 O49 Na11 136.5(6) . .
U10 O49 Na7 111.5(6) . .
Na11 O49 Na7 88.2(5) . .
O112 O50 U19 71.8(7) . .
O112 O50 U16 74.1(8) . .
U19 O50 U16 126.4(6) . .
P2 O51 U14 133.1(7) . .
U9 O52 Na14 160.3(7) . 4_546
O88 O53 U11 71.5(6) . .
O88 O53 U10 74.9(6) . .
U11 O53 U10 124.3(5) . .
U3 O54 Na5 135.3(6) . .
U3 O54 Na3 110.6(5) . .
Na5 O54 Na3 89.5(4) . .
U5 O55 Na6 129.7(6) . .
U5 O55 Na2 125.1(5) . .
Na6 O55 Na2 84.1(4) . .
U5 O55 Na1 117.4(5) . .
Na6 O55 Na1 94.4(4) . .
Na2 O55 Na1 97.2(4) . .
P3 O56 U1 131.5(7) . .
P4 O57 U16 135.2(7) . .
P6 O58 U18 139.5(7) . .
P6 O58 Na8 125.2(7) . .
U18 O58 Na8 91.0(4) . .
P1 O59 U1 138.5(7) . .
O81 O61 U15 72.6(7) . .
O81 O61 U8 74.7(7) . .
U15 O61 U8 125.1(5) . .
O74 O64 U12 71.1(6) . .
O74 O64 U15 69.5(7) . .
U12 O64 U15 124.6(5) . .
O20 O65 U1 72.8(6) . .
O20 O65 Na6 107.3(7) . .
U1 O65 Na6 93.1(4) . .
O39 O66 U4 71.6(6) . .
O39 O66 U5 71.4(6) . .
U4 O66 U5 124.1(4) . .
U14 O67 Na12 134.4(7) . .
U14 O67 Na4 111.9(5) . .
Na12 O67 Na4 89.4(4) . .
O24 O68 U5 70.9(6) . .
O24 O68 U1 70.9(6) . .
U5 O68 U1 121.9(5) . .
U4 O69 Na14 145.5(7) . 1_565
O71 O70 U7 70.9(6) . .
O71 O70 U6 71.2(6) . .
U7 O70 U6 121.9(5) . .
O70 O71 U7 72.4(6) . .
O70 O71 U6 72.4(6) . .
U7 O71 U6 123.5(5) . .
O111 O72 U20 71.5(6) . .
O111 O72 U11 69.5(6) . .
U20 O72 U11 124.1(5) . .
P4 O73 U14 138.2(7) . .
O64 O74 U15 74.2(7) . .
O64 O74 U12 72.0(6) . .
U15 O74 U12 128.3(5) . .
O92 O75 U13 72.5(7) . .
O92 O75 U14 74.0(7) . .
U13 O75 U14 125.4(5) . .
U8 O76 Na8 135.5(6) . .
U8 O76 Na1 111.2(5) . .
Na8 O76 Na1 90.7(5) . .
O29 O77 U19 73.1(7) . .
O29 O77 U20 71.3(7) . .
U19 O77 U20 125.7(5) . .
O90 O79 U14 73.1(7) . .
O90 O79 Na4 110.9(8) . .
U14 O79 Na4 95.5(5) . .
U15 O80 Na15 146.9(7) . 3_746
O61 O81 U15 70.9(7) . .
O61 O81 U8 70.3(7) . .
U15 O81 U8 121.4(5) . .
O18 O82 U11 71.8(6) . .
O18 O82 U2 70.6(6) . .
U11 O82 U2 122.5(4) . .
O96 O83 U16 69.5(7) . .
O96 O83 U6 117.1(8) . .
U16 O83 U6 135.8(5) . .
O91 O85 U20 71.1(7) . .
O91 O85 U7 69.6(7) . .
U20 O85 U7 124.8(5) . .
O45 O86 U10 69.1(7) . .
O45 O86 U18 116.0(8) . .
U10 O86 U18 135.0(6) . .
U13 O87 Na4 128.9(6) . .
U13 O87 Na6 116.7(6) . .
Na4 O87 Na6 95.8(4) . .
U13 O87 Na12 124.1(6) . .
Na4 O87 Na12 85.0(4) . .
Na6 O87 Na12 98.2(4) . .
O53 O88 U11 71.1(6) . .
O53 O88 U10 69.5(6) . .
U11 O88 U10 120.8(5) . .
O79 O90 U14 69.7(7) . .
O79 O90 U17 115.2(8) . .
U14 O90 U17 133.4(5) . .
O85 O91 U7 73.8(7) . .
O85 O91 U20 72.3(7) . .
U7 O91 U20 128.3(5) . .
O75 O92 U13 69.5(6) . .
O75 O92 U14 69.9(7) . .
U13 O92 U14 121.0(5) . .
P2 O93 U16 133.8(7) . .
O83 O96 U16 73.0(7) . .
O83 O96 Na9 108.3(8) . .
U16 O96 Na9 94.5(5) . .
O107 O97 U19 71.6(7) . .
O107 O97 U18 71.2(7) . .
U19 O97 U18 123.2(5) . .
U19 O98 Na7 118.7(6) . .
U19 O98 Na10 123.4(6) . .
Na7 O98 Na10 96.9(5) . .
U19 O98 Na9 129.2(6) . .
Na7 O98 Na9 96.7(5) . .
Na10 O98 Na9 82.9(4) . .
U18 O99 Na8 109.8(6) . .
U18 O99 Na7 121.3(6) . .
Na8 O99 Na7 101.6(5) . .
U18 O99 Na10 123.8(6) . .
Na8 O99 Na10 96.5(5) . .
Na7 O99 Na10 99.2(5) . .
O12 O100 U9 74.4(6) . .
O12 O100 U6 69.7(6) . .
U9 O100 U6 125.1(5) . .
O40 O101 U15 73.1(7) . .
O40 O101 U17 72.1(7) . .
U15 O101 U17 124.4(5) . .
O25 O102 U12 71.2(6) . .
O25 O102 U5 69.2(6) . .
U12 O102 U5 125.4(5) . .
U10 O104 Na13 144.3(7) . 4
O36 O106 U12 70.2(6) . .
O36 O106 U13 69.5(6) . .
U12 O106 U13 122.1(5) . .
O97 O107 U19 72.0(7) . .
O97 O107 U18 72.5(7) . .
U19 O107 U18 124.3(6) . .
U7 O110 Na17 155.2(10) . 4_556
O72 O111 U11 73.4(6) . .
O72 O111 U20 71.2(6) . .
U11 O111 U20 126.4(6) . .
O50 O112 U19 70.3(7) . .
O50 O112 U16 69.5(7) . .
U19 O112 U16 122.5(6) . .
O21 O115 U18 71.5(7) . .
O21 O115 U17 71.0(7) . .
U18 O115 U17 124.6(5) . .
S1 O117 Na10 126.6(11) . .
S1 O117 Na12 120.2(10) . .
Na10 O117 Na12 99.8(7) . .
S1 O117 Na9 120.8(10) . .
Na10 O117 Na9 86.7(6) . .
Na12 O117 Na9 94.2(6) . .
S1 O119 Na11 129.0(13) . .
S1 O119 Na7 122.5(12) . .
Na11 O119 Na7 85.6(7) . .
S1 O119 Na8 116.9(12) . .
Na11 O119 Na8 100.0(8) . .
Na7 O119 Na8 94.3(8) . .
S1 O120 Na5 129.9(15) . .
S1 O120 Na2 122.3(14) . .
Na5 O120 Na2 100.9(9) . .
S1 O120 Na3 114.9(14) . .
Na5 O120 Na3 83.8(8) . .
Na2 O120 Na3 93.1(8) . .
S1 O121 Na1 124.5(13) . .
S1 O121 Na4 123.1(13) . .
Na1 O121 Na4 95.2(8) . .
S1 O121 Na6 119.1(12) . .
Na1 O121 Na6 93.2(8) . .
Na4 O121 Na6 94.1(8) . .
O7 O122 U8 74.4(6) . .
O7 O122 Na1 110.4(7) . .
U8 O122 Na1 97.1(4) . .
Na13 O125 Na17 86.9(8) 4 .
Na17 O134 Na13 90.5(10) . 4
Na18 O144 Na14 137.5(11) . 4_546
O140 Li1 O129 113(2) . .
O140 Li1 O124 113(2) . .
O129 Li1 O124 113(2) . .
O140 Li1 O132 112(2) . .
O129 Li1 O132 97.4(19) . .
O124 Li1 O132 108(2) . .

loop_
_geom_bond_atom_site_label_1
_geom_bond_atom_site_label_2
_geom_bond_distance
_geom_bond_site_symmetry_2
U1 O84 1.801(12) .
U1 O33 1.801(12) .
U1 O65 2.272(11) .
U1 O20 2.321(11) .
U1 O24 2.369(11) .
U1 O56 2.384(11) .
U1 O68 2.399(11) .
U1 O59 2.392(11) .
U1 Na6 3.636(6) .
U1 Na2 3.804(7) .
U2 O11 1.792(11) .
U2 O15 1.840(10) .
U2 O28 2.340(11) .
U2 O18 2.354(12) .
U2 O19 2.371(11) .
U2 O82 2.384(11) .
U2 O48 2.388(11) .
U2 O10 2.381(12) .
U2 Na2 3.444(6) .
U2 Na3 3.746(6) .
U2 Na11 3.818(7) .
U3 O94 1.800(11) .
U3 O54 1.828(11) .
U3 O13 2.296(11) .
U3 O19 2.350(11) .
U3 O43 2.374(12) .
U3 O37 2.368(11) .
U3 O2 2.382(11) .
U3 O8 2.425(11) .
U3 Na3 3.609(7) .
U3 Na5 3.798(6) .
U4 O69 1.791(11) .
U4 O1 1.815(10) .
U4 O48 2.328(11) .
U4 O38 2.368(11) .
U4 O39 2.367(11) .
U4 O66 2.371(11) .
U4 O7 2.385(10) .
U4 O28 2.394(11) .
U4 Na11 3.413(7) .
U4 Na1 3.761(6) .
U4 Na2 3.871(6) .
U4 Na14 4.114(11) 1_565
U5 O35 1.793(11) .
U5 O55 1.830(11) .
U5 O24 2.308(11) .
U5 O25 2.325(12) .
U5 O68 2.325(11) .
U5 O39 2.355(11) .
U5 O66 2.360(11) .
U5 O102 2.387(12) .
U5 Na1 3.760(6) .
U5 Na2 3.861(6) .
U5 Na6 3.921(6) .
U6 O105 1.787(13) .
U6 O17 1.821(11) .
U6 O12 2.329(11) .
U6 O9 2.377(11) .
U6 O71 2.375(12) .
U6 O100 2.381(12) .
U6 O70 2.392(12) .
U6 O83 2.390(12) .
U6 Na12 3.429(6) .
U6 Na9 3.797(7) .
U6 Na5 3.877(6) .
U7 O110 1.794(13) .
U7 O16 1.811(11) .
U7 O43 2.294(12) .
U7 O8 2.331(12) .
U7 O91 2.330(13) .
U7 O71 2.354(11) .
U7 O70 2.374(12) .
U7 O85 2.387(12) .
U7 Na9 3.744(7) .
U7 Na5 3.829(6) .
U7 Na17 3.95(3) 4_556
U7 Na3 3.979(6) .
U8 O78 1.802(12) .
U8 O76 1.819(11) .
U8 O122 2.274(11) .
U8 O6 2.344(11) .
U8 O7 2.357(11) .
U8 O61 2.371(12) .
U8 O23 2.394(12) .
U8 O81 2.429(12) .
U8 Na1 3.622(6) .
U8 Na8 3.769(7) .
U9 O52 1.798(12) .
U9 O27 1.828(11) .
U9 O100 2.318(12) .
U9 O47 2.365(11) .
U9 O30 2.378(11) .
U9 O20 2.382(11) .
U9 O31 2.386(11) .
U9 O12 2.393(11) .
U9 Na5 3.441(7) .
U9 Na6 3.775(7) .
U9 Na12 3.899(7) .
U10 O104 1.799(13) .
U10 O49 1.803(12) .
U10 O45 2.281(12) .
U10 O3 2.337(11) .
U10 O86 2.346(12) .
U10 O53 2.392(12) .
U10 O4 2.416(11) .
U10 O88 2.466(11) .
U10 Na7 3.630(7) .
U10 Na11 3.768(7) .
U10 Na13 4.078(11) 4
U11 O63 1.798(12) .
U11 O41 1.812(11) .
U11 O53 2.317(12) .
U11 O88 2.322(11) .
U11 O111 2.347(12) .
U11 O82 2.348(10) .
U11 O18 2.355(11) .
U11 O72 2.401(12) .
U11 Na3 3.778(7) .
U11 Na11 3.858(7) .
U11 Na7 3.974(7) .
U12 O95 1.793(12) .
U12 O14 1.808(11) .
U12 O74 2.332(12) .
U12 O25 2.339(12) .
U12 O36 2.335(12) .
U12 O64 2.345(12) .
U12 O102 2.344(12) .
U12 O106 2.362(12) .
U12 Na1 3.833(7) .
U12 Na4 3.873(7) .
U12 Na6 3.872(6) .
U13 O32 1.809(12) .
U13 O87 1.833(12) .
U13 O75 2.275(12) .
U13 O92 2.317(12) .
U13 O36 2.344(12) .
U13 O47 2.369(11) .
U13 O31 2.372(11) .
U13 O106 2.395(12) .
U13 Na6 3.732(7) .
U13 Na12 3.875(7) .
U13 Na4 3.918(7) .
U14 O116 1.794(14) .
U14 O67 1.812(12) .
U14 O79 2.279(12) .
U14 O90 2.325(12) .
U14 O51 2.360(12) .
U14 O73 2.379(12) .
U14 O75 2.383(12) .
U14 O92 2.439(12) .
U14 Na4 3.636(7) .
U14 Na12 3.773(6) .
U15 O80 1.805(12) .
U15 O34 1.824(11) .
U15 O61 2.293(12) .
U15 O81 2.316(12) .
U15 O74 2.340(12) .
U15 O101 2.345(12) .
U15 O40 2.386(12) .
U15 O64 2.405(12) .
U15 Na4 3.734(7) .
U15 Na8 3.902(7) .
U15 Na1 4.009(6) .
U15 Na15 4.071(16) 3_746
U16 O46 1.813(11) .
U16 O109 1.811(13) .
U16 O96 2.287(13) .
U16 O83 2.335(12) .
U16 O57 2.351(12) .
U16 O50 2.370(14) .
U16 O93 2.403(12) .
U16 O112 2.434(14) .
U16 Na9 3.594(7) .
U16 Na10 3.773(7) .
U17 O113 1.796(13) .
U17 O26 1.829(11) .
U17 O21 2.363(12) .
U17 O101 2.357(12) .
U17 O40 2.371(12) .
U17 O115 2.384(13) .
U17 O42 2.388(11) .
U17 O90 2.403(13) .
U17 Na10 3.422(7) .
U17 Na4 3.785(7) .
U17 Na8 3.842(7) .
U18 O118 1.788(15) .
U18 O99 1.827(12) .
U18 O58 2.340(12) .
U18 O115 2.346(13) .
U18 O21 2.347(12) .
U18 O107 2.363(13) .
U18 O97 2.381(13) .
U18 O86 2.420(12) .
U18 Na8 3.433(7) .
U18 Na7 3.768(7) .
U18 Na10 3.844(7) .
U19 O103 1.800(14) .
U19 O98 1.821(12) .
U19 O50 2.311(13) .
U19 O112 2.332(13) .
U19 O77 2.351(12) .
U19 O107 2.355(13) .
U19 O97 2.361(13) .
U19 O29 2.399(12) .
U19 Na7 3.762(7) .
U19 Na10 3.865(7) .
U19 Na9 3.974(7) .
U20 O62 1.785(12) .
U20 O22 1.796(12) .
U20 O91 2.350(12) .
U20 O29 2.354(12) .
U20 O77 2.350(12) .
U20 O111 2.365(12) .
U20 O85 2.368(12) .
U20 O72 2.360(12) .
U20 Na3 3.824(7) .
U20 Na7 3.887(7) .
U20 Na9 3.896(7) .
S1 O119 1.42(2) .
S1 O121 1.43(2) .
S1 O120 1.42(3) .
S1 O117 1.454(18) .
P1 O59 1.506(12) .
P1 O10 1.514(12) .
P1 O37 1.525(11) .
P1 O60 1.596(12) .
P2 O42 1.512(12) .
P2 O93 1.512(13) .
P2 O51 1.520(13) .
P2 O108 1.602(13) .
P3 O2 1.517(12) .
P3 O56 1.513(12) .
P3 O30 1.526(11) .
P3 O44 1.580(12) .
P4 O73 1.500(13) .
P4 O9 1.521(12) .
P4 O57 1.531(13) .
P4 O89 1.570(13) .
P5 O4 1.505(12) .
P5 O6 1.512(12) .
P5 O38 1.529(12) .
P5 O5 1.595(12) .
P6 O58 1.522(12) .
P6 O3 1.532(13) .
P6 O23 1.519(12) .
P6 O114 1.570(15) .
Na1 O1 2.484(12) .
Na1 O121 2.50(2) .
Na1 O14 2.527(13) .
Na1 O76 2.543(13) .
Na1 O55 2.548(13) .
Na1 O122 2.552(12) .
Na1 O34 2.602(13) .
Na1 Na8 3.415(9) .
Na1 Na4 3.698(9) .
Na1 Na6 3.696(9) .
Na2 O33 2.305(13) .
Na2 O10 2.385(12) .
Na2 O15 2.377(13) .
Na2 O120 2.48(3) .
Na2 O55 2.507(13) .
Na2 O1 2.550(12) .
Na2 Na6 3.346(9) .
Na2 Na11 3.670(10) .
Na2 Na3 3.743(9) .
Na2 Na5 3.758(9) .
Na3 O15 2.458(12) .
Na3 O54 2.535(13) .
Na3 O22 2.544(14) .
Na3 O13 2.568(12) .
Na3 O41 2.581(13) .
Na3 O16 2.592(13) .
Na3 O120 2.67(3) .
Na3 Na5 3.389(10) .
Na3 Na7 3.757(9) .
Na4 O34 2.489(13) .
Na4 O87 2.498(13) .
Na4 O26 2.485(13) .
Na4 O121 2.51(2) .
Na4 O67 2.549(13) .
Na4 O14 2.573(13) .
Na4 O79 2.622(14) .
Na4 Na12 3.401(9) .
Na4 Na6 3.730(9) .
Na5 O54 2.274(13) .
Na5 O27 2.344(12) .
Na5 O120 2.39(3) .
Na5 O30 2.403(13) .
Na5 O16 2.488(13) .
Na5 O17 2.521(12) .
Na5 Na12 3.667(9) .
Na5 Na6 3.763(9) .
Na5 Na9 3.754(9) .
Na6 O27 2.495(12) .
Na6 O55 2.490(13) .
Na6 O87 2.530(13) .
Na6 O33 2.532(13) .
Na6 O121 2.59(2) .
Na6 O14 2.579(12) .
Na6 O65 2.719(14) .
Na7 O99 2.479(14) .
Na7 O119 2.52(2) .
Na7 O41 2.537(13) .
Na7 O98 2.532(14) .
Na7 O49 2.557(13) .
Na7 O45 2.563(15) .
Na7 O22 2.605(14) .
Na7 Na11 3.353(10) .
Na7 Na8 3.746(9) .
Na8 O76 2.250(13) .
Na8 O99 2.353(14) .
Na8 O58 2.471(14) .
Na8 O26 2.502(13) .
Na8 O34 2.542(13) .
Na8 O119 2.59(2) .
Na8 Na10 3.632(9) .
Na9 O17 2.497(13) .
Na9 O46 2.516(13) .
Na9 O16 2.525(13) .
Na9 O117 2.520(19) .
Na9 O98 2.564(14) .
Na9 O96 2.597(14) .
Na9 O22 2.627(14) .
Na9 Na10 3.387(9) .
Na9 Na12 3.697(10) .
Na10 O46 2.275(13) .
Na10 O26 2.354(12) .
Na10 O42 2.407(13) .
Na10 O117 2.414(19) .
Na10 O99 2.514(14) .
Na10 O98 2.552(14) .
Na10 Na12 3.782(10) .
Na11 O49 2.250(14) .
Na11 O1 2.357(13) .
Na11 O119 2.42(2) .
Na11 O38 2.478(13) .
Na11 O15 2.482(12) .
Na11 O41 2.522(13) .
Na12 O67 2.276(13) .
Na12 O17 2.353(12) .
Na12 O9 2.443(13) .
Na12 O117 2.53(2) .
Na12 O87 2.537(13) .
Na12 O27 2.568(12) .
Na13 O127 2.262(19) .
Na13 O156 2.29(3) .
Na13 O134 2.31(2) 4_556
Na13 O141 2.35(3) .
Na13 O125 2.359(17) 4_556
Na13 O104 2.480(16) 4_556
Na13 Na17 3.26(3) 4_556
Na13 U10 4.078(11) 4_556
Na14 O131 2.39(2) .
Na14 O123 2.428(17) .
Na14 O52 2.435(17) 4_545
Na14 O69 2.511(16) 1_545
Na14 O144 2.76(2) 4_545
Na14 U4 4.114(11) 1_545
Na15 O152 2.39(3) .
Na15 O138 2.39(3) 3_746
Na15 O80 2.44(2) 3_746
Na15 O146 2.44(3) .
Na15 U15 4.071(16) 3_746
Na16 O148 2.20(2) .
Na16 O148 2.20(2) 2_655
Na16 O137 2.27(3) 2_655
Na16 O137 2.27(3) .
Na16 O145 2.55(3) 2_655
Na16 O145 2.55(3) .
Na17 O136 2.15(3) .
Na17 O110 2.25(3) 4
Na17 O134 2.27(3) .
Na17 O125 2.38(3) .
Na17 Na13 3.26(3) 4
Na17 U7 3.95(3) 4
Na18 O144 2.37(4) .
Na18 O147 2.34(4) .
Na18 O143 2.56(4) 4_546
Na19 O159 2.44(5) .
Na19 O160 2.51(5) .
O7 O122 1.479(15) .
O8 O43 1.500(17) .
O12 O100 1.483(16) .
O13 O19 1.496(15) .
O18 O82 1.484(15) .
O20 O65 1.496(15) .
O21 O115 1.489(17) .
O24 O68 1.470(16) .
O25 O102 1.501(17) .
O28 O48 1.464(16) .
O29 O77 1.520(17) .
O31 O47 1.526(15) .
O36 O106 1.517(17) .
O39 O66 1.487(15) .
O40 O101 1.491(18) .
O45 O86 1.473(17) .
O50 O112 1.505(18) .
O52 Na14 2.435(17) 4_546
O53 O88 1.486(16) .
O61 O81 1.445(16) .
O64 O74 1.479(16) .
O69 Na14 2.511(16) 1_565
O70 O71 1.492(16) .
O72 O111 1.512(17) .
O75 O92 1.494(16) .
O79 O90 1.471(17) .
O80 Na15 2.44(2) 3_746
O83 O96 1.485(18) .
O85 O91 1.481(16) .
O97 O107 1.476(18) .
O104 Na13 2.480(16) 4
O110 Na17 2.25(3) 4_556
O124 Li1 1.96(4) .
O125 Na13 2.358(17) 4
O129 Li1 1.93(4) .
O132 Li1 2.00(4) .
O134 Na13 2.31(2) 4
O138 Na15 2.39(3) 3_746
O140 Li1 1.91(4) .
O143 Na18 2.56(4) 4_545
O144 Na14 2.76(2) 4_546
